data_4347143
loop_
_publ_author_name
'Vinslava, Alina'
'Tasiopoulos, Anastasios J.'
'Wernsdorfer, Wolfgang'
'Abboud, Khalil A.'
'Christou, George'

_publ_section_title
;
 Molecules at the Quantum-Classical Nanoparticle Interface: Giant Mn70
 Single-Molecule Magnets of \\sim 4 nm Diameter.
;
_journal_issue 7
_journal_name_full 'Inorganic chemistry'
_journal_page_first 3419
_journal_page_last 3430
_journal_paper_doi 10.1021/acs.inorgchem.5b02790
_journal_volume 55
_journal_year 2016
_chemical_formula_sum 'C336 H874 Cl98 Mn70 O360'
_chemical_formula_weight 17996.25
_space_group_IT_number 12
_space_group_name_Hall '-C 2y'
_space_group_name_H-M_alt 'C 1 2/m 1'
_symmetry_cell_setting monoclinic
_symmetry_space_group_name_H-M 'C 1 2/m 1'
_atom_sites_solution_hydrogens geom
_atom_sites_solution_primary direct
_atom_sites_solution_secondary difmap
_audit_creation_method SHELXL-97
_cell_angle_alpha 90.00
_cell_angle_beta 108.378(1)
_cell_angle_gamma 90.00
_cell_formula_units_Z 2
_cell_length_a 40.554(4)
_cell_length_b 52.190(6)
_cell_length_c 17.1744(19)
_cell_measurement_reflns_used 103
_cell_measurement_temperature 173(2)
_cell_measurement_theta_max 28.0
_cell_measurement_theta_min 2.0
_cell_volume 34496(6)
_computing_cell_refinement 'Bruker SMART v5.624 & SAINT 6.36a (Bruker 1998)'
_computing_data_collection 'Bruker SMART v5.624 (Bruker 1998)'
_computing_data_reduction 'Bruker SHELXTL v6.12 (Bruker 2000)'
_computing_molecular_graphics 'Bruker SHELXTL v6.12'
_computing_publication_material 'Bruker SHELXTL v6.12'
_computing_structure_refinement 'Bruker SHELXTL v6.12'
_computing_structure_solution 'Bruker SHELXTL v6.12'
_diffrn_ambient_temperature 173(2)
_diffrn_measured_fraction_theta_full 0.871
_diffrn_measured_fraction_theta_max 0.871
_diffrn_measurement_device_type 'SMART CCD area detector'
_diffrn_measurement_method '\w scans'
_diffrn_radiation_monochromator graphite
_diffrn_radiation_source 'fine-focus sealed tube'
_diffrn_radiation_type MoK\a
_diffrn_radiation_wavelength 0.71073
_diffrn_reflns_av_R_equivalents 0.0954
_diffrn_reflns_av_sigmaI/netI 0.1596
_diffrn_reflns_limit_h_max 39
_diffrn_reflns_limit_h_min -37
_diffrn_reflns_limit_k_max 51
_diffrn_reflns_limit_k_min -28
_diffrn_reflns_limit_l_max 16
_diffrn_reflns_limit_l_min -15
_diffrn_reflns_number 43218
_diffrn_reflns_theta_full 20.73
_diffrn_reflns_theta_max 20.73
_diffrn_reflns_theta_min 1.63
_diffrn_standards_decay_% <1
_diffrn_standards_number 0
_exptl_absorpt_coefficient_mu 1.704
_exptl_absorpt_correction_T_max 0.8734
_exptl_absorpt_correction_T_min 0.5790
_exptl_absorpt_correction_type integration
_exptl_absorpt_process_details 'based on measured indexed crystal faces, Bruker SHELXTL  v6.12 (Bruker 1998)'
_exptl_crystal_colour brown
_exptl_crystal_density_diffrn 1.733
_exptl_crystal_density_meas ?
_exptl_crystal_density_method 'not measured'
_exptl_crystal_description needles
_exptl_crystal_F_000 18372
_exptl_crystal_size_max 0.15
_exptl_crystal_size_mid 0.15
_exptl_crystal_size_min 0.11
_refine_diff_density_max 0.573
_refine_diff_density_min -0.692
_refine_diff_density_rms 0.088
_refine_ls_extinction_method none
_refine_ls_goodness_of_fit_ref 0.885
_refine_ls_hydrogen_treatment mixed
_refine_ls_matrix_type full
_refine_ls_number_parameters 1264
_refine_ls_number_reflns 15761
_refine_ls_number_restraints 0
_refine_ls_restrained_S_all 0.885
_refine_ls_R_factor_all 0.1100
_refine_ls_R_factor_gt 0.0618
_refine_ls_shift/su_max 0.001
_refine_ls_shift/su_mean 0.000
_refine_ls_structure_factor_coef Fsqd
_refine_ls_weighting_details 'calc w=1/[\s^2^(Fo^2^)+(0.0958P)^2^] where P=(Fo^2^+2Fc^2^)/3'
_refine_ls_weighting_scheme calc
_refine_ls_wR_factor_gt 0.1722
_refine_ls_wR_factor_ref 0.1826
_reflns_number_gt 6885
_reflns_number_total 15761
_reflns_threshold_expression I>2\s(I)
_cod_data_source_file ic5b02790_si_002.cif
_cod_data_source_block vi46
_cod_depositor_comments
;
The following automatic conversions were performed:

data item '_symmetry_cell_setting' value 'Monoclinic' was changed to
'monoclinic' in accordance with the
/home/saulius/struct/COD-crude-data/automatic-downloads/DataCite-retrospective/ACS/depositions/lib/dictionaries/cif_core.dic
dictionary named 'cif_core.dic' version 2.4.2 last updated on
2011-04-26.

data item '_exptl_crystal_density_meas' value 'not measured' was
changed to '?' -- the value is perceived as not measured.

Automatic conversion script
Id: cif_fix_values 6909 2019-04-08 15:41:33Z antanas 
;
_cod_original_sg_symbol_H-M 'C 2/m'
_cod_database_code 4347143

loop_
_symmetry_equiv_pos_as_xyz
'x, y, z'
'-x, y, -z'
'x+1/2, y+1/2, z'
'-x+1/2, y+1/2, -z'
'-x, -y, -z'
'x, -y, z'
'-x+1/2, -y+1/2, -z'
'x+1/2, -y+1/2, z'

loop_
_atom_site_label
_atom_site_type_symbol
_atom_site_fract_x
_atom_site_fract_y
_atom_site_fract_z
_atom_site_U_iso_or_equiv
_atom_site_adp_type
_atom_site_occupancy
_atom_site_symmetry_multiplicity
_atom_site_calc_flag
_atom_site_refinement_flags
_atom_site_disorder_assembly
_atom_site_disorder_group
Mn1 Mn 0.96029(4) 0.23363(4) 1.01328(12) 0.0772(7) Uani 1 1 d . . .
Mn2 Mn 0.98533(4) 0.27512(4) 0.91264(13) 0.0784(7) Uani 1 1 d . . .
Mn3 Mn 0.91942(5) 0.29335(4) 0.74228(13) 0.0859(7) Uani 1 1 d . . .
Mn4 Mn 0.89863(4) 0.26379(4) 0.85527(13) 0.0804(7) Uani 1 1 d . . .
Mn5 Mn 0.87571(4) 0.22376(4) 0.93788(12) 0.0777(7) Uani 1 1 d . . .
Mn6 Mn 0.81635(4) 0.27046(3) 0.86546(12) 0.0759(6) Uani 1 1 d . . .
Mn7 Mn 0.84090(4) 0.30991(3) 0.75907(13) 0.0779(7) Uani 1 1 d . . .
Mn8 Mn 0.80243(4) 0.32802(3) 0.85919(12) 0.0742(6) Uani 1 1 d . . .
Mn9 Mn 0.76241(4) 0.30012(3) 0.69583(12) 0.0759(6) Uani 1 1 d . . .
Mn10 Mn 0.68562(5) 0.32872(4) 0.59955(13) 0.0839(7) Uani 1 1 d . . .
Mn11 Mn 0.72559(5) 0.35410(4) 0.74536(13) 0.0823(7) Uani 1 1 d . . .
Mn12 Mn 0.75147(5) 0.37391(4) 0.90410(13) 0.0862(7) Uani 1 1 d . . .
Mn13 Mn 0.67268(5) 0.39116(4) 0.59066(13) 0.0886(7) Uani 1 1 d . . .
Mn14 Mn 0.71081(5) 0.41758(4) 0.75893(13) 0.0834(7) Uani 1 1 d . . .
Mn15 Mn 0.70861(5) 0.44353(4) 0.61117(14) 0.0866(7) Uani 1 1 d . . .
Mn16 Mn 0.64211(5) 0.44356(4) 0.66652(14) 0.0906(7) Uani 1 1 d . . .
Mn17 Mn 0.60175(7) 0.5000 0.6307(2) 0.0991(11) Uani 1 2 d S . .
Mn18 Mn 0.66539(7) 0.5000 0.59762(19) 0.0899(10) Uani 1 2 d S . .
Mn19 Mn 0.71661(8) 0.5000 0.5188(2) 0.1013(11) Uani 1 2 d S . .
Cl1 Cl 1.0246(3) 0.1911(3) 1.2911(9) 0.242(7) Uani 0.50 1 d P A 1
Cl2 Cl 1.03864(19) 0.17274(14) 1.2337(5) 0.096(3) Uani 0.50 1 d P B 2
Cl3 Cl 0.8635(2) 0.12963(14) 0.7270(5) 0.295(4) Uani 1 1 d . . .
Cl4 Cl 0.89790(19) 0.31513(19) 1.1319(6) 0.142(3) Uani 0.50 1 d P C 1
Cl5 Cl 0.9119(5) 0.3554(4) 1.0851(15) 0.399(13) Uani 0.50 1 d P C 2
Cl6 Cl 0.79189(9) 0.20873(6) 0.6108(2) 0.1058(13) Uani 1 1 d . . .
Cl7 Cl 0.68940(9) 0.26263(9) 0.8762(3) 0.1419(17) Uani 1 1 d . . .
Cl8 Cl 0.8394(4) 0.3988(3) 0.6201(10) 0.285(7) Uiso 0.50 1 d P D 1
Cl9 Cl 0.8078(4) 0.3788(3) 0.5557(11) 0.287(7) Uiso 0.50 1 d P D 2
Cl11 Cl 0.5738(6) 0.3061(5) 0.6590(18) 0.453(14) Uiso 0.50 1 d P E 2
Cl10 Cl 0.5720(4) 0.3136(3) 0.5611(10) 0.257(6) Uiso 0.50 1 d P E 1
Cl12 Cl 0.58039(12) 0.36560(10) 0.7464(4) 0.069(2) Uani 0.50 1 d P . .
Cl13 Cl 0.5748(2) 0.43215(12) 0.3455(4) 0.118(3) Uani 0.50 1 d P F 1
Cl14 Cl 0.6127(4) 0.4347(3) 0.3042(9) 0.246(6) Uiso 0.50 1 d P G 2
Cl15 Cl 0.7729(4) 0.5000 0.9419(8) 0.316(6) Uiso 1 2 d S H 1
O1 O 1.00772(15) 0.23199(14) 1.0853(5) 0.074(2) Uani 1 1 d . . .
O2 O 0.95511(19) 0.19637(14) 1.0224(5) 0.091(3) Uani 1 1 d . . .
O3 O 0.8978(2) 0.19240(13) 0.9989(5) 0.085(3) Uani 1 1 d . . .
O4 O 0.9407(2) 0.23809(17) 1.1111(6) 0.093(3) Uani 1 1 d . . .
O5 O 0.8802(2) 0.24277(16) 1.0519(6) 0.087(3) Uani 1 1 d . . .
O6 O 0.91742(16) 0.23648(13) 0.9275(5) 0.071(2) Uani 1 1 d . . .
O7 O 0.96966(16) 0.26988(13) 1.0063(5) 0.079(3) Uani 1 1 d . . .
O8 O 0.9853(2) 0.31704(19) 0.9343(6) 0.085(3) Uani 1 1 d . . .
O9 O 1.0052(2) 0.28199(17) 0.8257(6) 0.083(3) Uani 1 1 d . . .
O10 O 0.9627(2) 0.29638(16) 0.7131(6) 0.097(3) Uani 1 1 d . . .
O11 O 0.94073(17) 0.27435(13) 0.8401(5) 0.078(2) Uani 1 1 d . . .
O12 O 0.93381(17) 0.33278(13) 0.7981(5) 0.079(2) Uani 1 1 d . . .
O13 O 0.9072(2) 0.2603(2) 0.6607(7) 0.101(4) Uani 1 1 d . . .
O14 O 0.89139(19) 0.23499(16) 0.7502(6) 0.080(3) Uani 1 1 d . . .
O15 O 0.8944(2) 0.31282(17) 0.6421(6) 0.098(3) Uani 1 1 d . . .
O16 O 0.8401(2) 0.31721(15) 0.6448(5) 0.079(3) Uani 1 1 d . . .
O17 O 0.87999(16) 0.28950(13) 0.7750(5) 0.079(3) Uani 1 1 d . . .
O18 O 0.86773(19) 0.19959(14) 0.8227(5) 0.094(3) Uani 1 1 d . K .
O19 O 0.85654(15) 0.25132(13) 0.8699(5) 0.069(2) Uani 1 1 d . . .
O20 O 0.90859(19) 0.29055(16) 0.9706(5) 0.102(3) Uani 1 1 d . . .
O21 O 0.8299(2) 0.21026(15) 0.9368(5) 0.076(3) Uani 1 1 d . . .
O22 O 0.79082(17) 0.23929(16) 0.8736(5) 0.072(3) Uani 1 1 d . . .
O23 O 0.82866(18) 0.27455(13) 0.9997(5) 0.079(2) Uani 1 1 d . . .
O24 O 0.83791(16) 0.30284(12) 0.8643(5) 0.072(2) Uani 1 1 d . . .
O25 O 0.80118(16) 0.27669(13) 0.7206(5) 0.071(2) Uani 1 1 d . . .
O26 O 0.79650(16) 0.32556(12) 0.7447(4) 0.064(2) Uani 1 1 d . . .
O27 O 0.77445(19) 0.29047(14) 0.8373(5) 0.077(3) Uani 1 1 d . . .
O28 O 0.87087(19) 0.34606(17) 0.8002(6) 0.080(3) Uani 1 1 d . . .
O29 O 0.8378(2) 0.36095(14) 0.8719(5) 0.083(3) Uani 1 1 d . . .
O30 O 0.76671(18) 0.30977(14) 0.5732(5) 0.084(3) Uani 1 1 d . . .
O31 O 0.8115(2) 0.32702(18) 0.9779(6) 0.085(3) Uani 1 1 d . . .
O32 O 0.7810(2) 0.35865(19) 1.0114(5) 0.094(3) Uani 1 1 d . . .
O33 O 0.76205(18) 0.34704(14) 0.8427(4) 0.082(3) Uani 1 1 d . . .
O34 O 0.7634(2) 0.37306(17) 0.6826(6) 0.126(4) Uani 1 1 d . . .
O35 O 0.72580(16) 0.32217(13) 0.6903(5) 0.072(2) Uani 1 1 d . . .
O36 O 0.7310(2) 0.27238(13) 0.6430(5) 0.074(3) Uani 1 1 d . . .
O37 O 0.6838(2) 0.29403(17) 0.5581(5) 0.087(3) Uani 1 1 d . . .
O38 O 0.7131(2) 0.33964(17) 0.5208(6) 0.089(4) Uani 1 1 d . . .
O39 O 0.6919(2) 0.38059(18) 0.4926(6) 0.097(3) Uani 1 1 d . . .
O40 O 0.65064(19) 0.31397(16) 0.6716(5) 0.104(3) Uani 1 1 d . E .
O41 O 0.6417(2) 0.33488(17) 0.5110(6) 0.100(3) Uani 1 1 d . . .
O42 O 0.62785(19) 0.37594(18) 0.5279(6) 0.101(3) Uani 1 1 d . . .
O43 O 0.68626(17) 0.36085(13) 0.6502(5) 0.081(3) Uani 1 1 d . . .
O44 O 0.6881(3) 0.3370(2) 0.8011(7) 0.093(4) Uani 1 1 d . . .
O45 O 0.7080(2) 0.35395(18) 0.9285(7) 0.103(4) Uani 1 1 d . . .
O46 O 0.72395(17) 0.38510(13) 0.8016(4) 0.075(2) Uani 1 1 d . . .
O47 O 0.79948(17) 0.39751(14) 0.9099(5) 0.084(3) Uani 1 1 d . . .
O48 O 0.7394(2) 0.40405(18) 0.9622(5) 0.087(3) Uani 1 1 d . . .
O49 O 0.7076(2) 0.42987(16) 0.8658(7) 0.087(3) Uani 1 1 d . . .
O50 O 0.76519(19) 0.43254(16) 0.7992(6) 0.082(3) Uani 1 1 d . . .
O51 O 0.7618(2) 0.45599(17) 0.6885(6) 0.083(3) Uani 1 1 d . . .
O52 O 0.71430(17) 0.40865(13) 0.6507(5) 0.077(2) Uani 1 1 d . . .
O53 O 0.65703(19) 0.42518(14) 0.5509(5) 0.088(3) Uani 1 1 d . . .
O54 O 0.65292(18) 0.40763(14) 0.7036(5) 0.088(3) Uani 1 1 d . . .
O55 O 0.7289(3) 0.43601(17) 0.5253(6) 0.097(3) Uani 1 1 d . . .
O56 O 0.7384(2) 0.47280(19) 0.4678(6) 0.108(3) Uani 1 1 d . . .
O57 O 0.69161(17) 0.44839(13) 0.7018(5) 0.072(2) Uani 1 1 d . . .
O58 O 0.63796(19) 0.45562(17) 0.7845(5) 0.096(3) Uani 1 1 d . . .
O59 O 0.6198(3) 0.5000 0.7649(8) 0.085(4) Uani 1 2 d S . .
O60 O 0.6967(4) 0.5000 0.7359(9) 0.128(5) Uani 1 2 d S . .
O61 O 0.7701(3) 0.5000 0.6221(7) 0.091(4) Uani 1 2 d S . .
O62 O 0.6309(6) 0.5000 0.4656(11) 0.137(8) Uani 1 2 d S . .
O63 O 0.6742(4) 0.5000 0.4048(10) 0.105(5) Uani 1 2 d S . .
O64 O 0.6950(2) 0.47567(14) 0.5677(5) 0.090(3) Uani 1 1 d . . .
O65 O 0.63411(17) 0.47606(13) 0.6182(5) 0.086(3) Uani 1 1 d . . .
O66 O 0.5923(2) 0.43537(17) 0.6309(6) 0.109(4) Uani 1 1 d . . .
O67 O 0.5667(2) 0.4728(2) 0.6346(7) 0.129(4) Uani 1 1 d . . .
O68 O 0.5747(3) 0.5000 0.4927(8) 0.135(5) Uani 1 2 d S . .
C1 C 1.0191(3) 0.2152(3) 1.1528(10) 0.090(5) Uiso 1 1 d . . .
H1A H 1.0105 0.1978 1.1339 0.136 Uiso 0.50 1 d PR I 1
H1B H 1.0448 0.2146 1.1701 0.136 Uiso 0.50 1 d PR I 1
C2 C 1.0117(8) 0.2193(5) 1.2047(19) 0.119(11) Uiso 0.50 1 d P A 1
H2A H 1.0246 0.2342 1.2298 0.143 Uiso 0.50 1 d PR A 1
H2B H 0.9873 0.2231 1.1908 0.143 Uiso 0.50 1 d PR A 1
C3 C 1.0324(5) 0.1909(4) 1.1467(13) 0.057(6) Uiso 0.50 1 d P B 2
H3A H 1.0163 0.1823 1.1008 0.069 Uiso 0.50 1 d PR B 2
H3B H 1.0539 0.1929 1.1353 0.069 Uiso 0.50 1 d PR B 2
C4 C 0.9300(4) 0.1825(3) 1.0235(8) 0.089(5) Uiso 1 1 d . . .
C5 C 0.9342(3) 0.1562(2) 1.0525(8) 0.107(5) Uiso 1 1 d . . .
H5A H 0.9582 0.1513 1.0679 0.160 Uiso 1 1 d R . .
H5B H 0.9261 0.1548 1.0991 0.160 Uiso 1 1 d R . .
H5C H 0.9207 0.1451 1.0097 0.160 Uiso 1 1 d R . .
C6 C 0.9099(5) 0.2431(3) 1.1131(12) 0.112(5) Uani 1 1 d . . .
C7 C 0.9057(3) 0.2509(4) 1.1989(11) 0.173(8) Uani 1 1 d . . .
H7A H 0.9280 0.2509 1.2404 0.259 Uiso 1 1 d R . .
H7B H 0.8953 0.2676 1.1958 0.259 Uiso 1 1 d R . .
H7C H 0.8909 0.2385 1.2124 0.259 Uiso 1 1 d R . .
C8 C 1.0000 0.3283(5) 1.0000 0.105(9) Uani 1 2 d S . .
C9 C 1.0000 0.3591(4) 1.0000 0.116(7) Uani 1 2 d S . .
H9A H 1.0120 0.3652 1.0543 0.173 Uiso 0.50 1 d PR . .
H9B H 1.0115 0.3652 0.9626 0.173 Uiso 0.50 1 d PR . .
H9C H 0.9765 0.3652 0.9831 0.173 Uiso 0.50 1 d PR . .
C10 C 0.9950(5) 0.2906(3) 0.7535(12) 0.109(6) Uani 1 1 d . . .
C11 C 1.0196(3) 0.2968(3) 0.7031(9) 0.143(7) Uani 1 1 d . . .
H11A H 1.0073 0.3034 0.6495 0.214 Uiso 1 1 d R . .
H11B H 1.0366 0.3091 0.7324 0.214 Uiso 1 1 d R . .
H11C H 1.0310 0.2811 0.6979 0.214 Uiso 1 1 d R . .
C12 C 0.8975(3) 0.2392(4) 0.6785(11) 0.089(5) Uani 1 1 d . . .
C13 C 0.8892(3) 0.2169(3) 0.6198(8) 0.100(5) Uani 1 1 d . . .
H13A H 0.8942 0.2224 0.5713 0.150 Uiso 1 1 d R . .
H13B H 0.9040 0.2028 0.6442 0.150 Uiso 1 1 d R . .
H13C H 0.8653 0.2117 0.6053 0.150 Uiso 1 1 d R . .
C14 C 0.8635(5) 0.3173(3) 0.6074(12) 0.098(6) Uani 1 1 d . . .
C15 C 0.8515(4) 0.3246(3) 0.5176(9) 0.131(6) Uani 1 1 d . . .
H15A H 0.8268 0.3275 0.4982 0.196 Uiso 1 1 d R . .
H15B H 0.8633 0.3401 0.5117 0.196 Uiso 1 1 d R . .
H15C H 0.8574 0.3112 0.4862 0.196 Uiso 1 1 d R . .
C16 C 0.8665(6) 0.1719(4) 0.8040(14) 0.225(10) Uiso 1 1 d . . .
H16A H 0.8908 0.1659 0.8184 0.270 Uiso 1 1 calc R J 1
H16B H 0.8562 0.1633 0.8424 0.270 Uiso 1 1 calc R J 1
C17 C 0.8493(6) 0.1625(4) 0.7268(15) 0.085(8) Uiso 0.50 1 d P K 1
H17A H 0.8245 0.1634 0.7143 0.102 Uiso 0.50 1 d PR K 1
H17B H 0.8561 0.1725 0.6875 0.102 Uiso 0.50 1 d PR K 1
C18 C 0.8985(9) 0.1449(6) 0.844(2) 0.179(15) Uiso 0.50 1 d P K 2
H18A H 0.9172 0.1516 0.8266 0.215 Uiso 0.50 1 d PR K 2
H18B H 0.9068 0.1365 0.8962 0.215 Uiso 0.50 1 d PR K 2
C19 C 0.9081(4) 0.3170(3) 0.9905(12) 0.168(7) Uiso 1 1 d . C .
H19A H 0.8849 0.3231 0.9653 0.201 Uiso 1 1 d R L 1
H19B H 0.9224 0.3255 0.9635 0.201 Uiso 1 1 d R L 1
C20 C 0.9205(6) 0.3263(4) 1.0817(14) 0.195(9) Uiso 1 1 d . . .
H20A H 0.9445 0.3220 1.1074 0.234 Uiso 1 1 d R C 1
H20B H 0.9185 0.3447 1.0818 0.234 Uiso 1 1 d R C 1
C21 C 0.8003(4) 0.2182(3) 0.9078(8) 0.076(5) Uani 1 1 d . . .
C22 C 0.7700(3) 0.2008(2) 0.9145(7) 0.083(4) Uani 1 1 d . . .
H22A H 0.7476 0.2084 0.8896 0.125 Uiso 1 1 d R . .
H22B H 0.7715 0.1850 0.8870 0.125 Uiso 1 1 d R . .
H22C H 0.7732 0.1974 0.9713 0.125 Uiso 1 1 d R . .
C23 C 0.8043(3) 0.2582(2) 0.6610(8) 0.080(4) Uiso 1 1 d . . .
H23A H 0.8275 0.2571 0.6576 0.096 Uiso 1 1 d R . .
H23B H 0.7887 0.2626 0.6078 0.096 Uiso 1 1 d R . .
C24 C 0.7934(3) 0.2326(2) 0.6883(7) 0.087(4) Uiso 1 1 d . . .
H24A H 0.8100 0.2276 0.7396 0.104 Uiso 1 1 d R . .
H24B H 0.7710 0.2340 0.6957 0.104 Uiso 1 1 d R . .
C25 C 0.7501(3) 0.2863(2) 0.8803(8) 0.087(4) Uani 1 1 d . . .
H25A H 0.7417 0.3021 0.8952 0.104 Uiso 1 1 d R . .
H25B H 0.7602 0.2762 0.9288 0.104 Uiso 1 1 d R . .
C26 C 0.7190(3) 0.2712(2) 0.8226(7) 0.085(4) Uiso 1 1 d . . .
H26A H 0.7075 0.2818 0.7762 0.102 Uiso 1 1 d R . .
H26B H 0.7279 0.2561 0.8040 0.102 Uiso 1 1 d R . .
C27 C 0.8639(4) 0.3631(3) 0.8457(9) 0.078(5) Uani 1 1 d . . .
C28 C 0.8868(3) 0.3858(2) 0.8666(9) 0.127(6) Uani 1 1 d . . .
H28A H 0.9041 0.3836 0.8398 0.190 Uiso 1 1 d R . .
H28B H 0.8737 0.4011 0.8465 0.190 Uiso 1 1 d R . .
H28C H 0.8979 0.3872 0.9247 0.190 Uiso 1 1 d R . .
C29 C 0.8019(3) 0.3386(3) 1.0288(12) 0.089(6) Uani 1 1 d . . .
C30 C 0.8142(3) 0.3327(3) 1.1182(9) 0.111(5) Uani 1 1 d . . .
H30A H 0.8290 0.3179 1.1269 0.166 Uiso 1 1 d R . .
H30B H 0.8269 0.3469 1.1490 0.166 Uiso 1 1 d R . .
H30C H 0.7945 0.3290 1.1361 0.166 Uiso 1 1 d R . .
C31 C 0.7899(8) 0.3832(6) 0.6674(19) 0.110(11) Uiso 0.50 1 d P D .
H31A H 0.7971 0.3681 0.6453 0.132 Uiso 0.50 1 d PR M 1
H31B H 0.8059 0.3844 0.7220 0.132 Uiso 0.50 1 d PR M 1
C32 C 0.8028(8) 0.3980(6) 0.633(2) 0.125(11) Uiso 0.50 1 d P . .
H32A H 0.7864 0.4000 0.5795 0.150 Uiso 0.50 1 d PR D 1
H32B H 0.8017 0.4137 0.6618 0.150 Uiso 0.50 1 d PR D 1
C33 C 0.7008(4) 0.2735(3) 0.5844(9) 0.078(4) Uani 1 1 d . . .
C34 C 0.6871(3) 0.2479(2) 0.5488(7) 0.087(4) Uani 1 1 d . . .
H34A H 0.7029 0.2342 0.5722 0.130 Uiso 1 1 d R . .
H34B H 0.6657 0.2452 0.5603 0.130 Uiso 1 1 d R . .
H34C H 0.6827 0.2483 0.4906 0.130 Uiso 1 1 d R . .
C35 C 0.7096(4) 0.3590(4) 0.4839(11) 0.107(6) Uani 1 1 d . . .
C36 C 0.7250(5) 0.3637(3) 0.4161(11) 0.174(8) Uani 1 1 d . . .
H36A H 0.7198 0.3804 0.3919 0.262 Uiso 1 1 d R . .
H36B H 0.7497 0.3618 0.4397 0.262 Uiso 1 1 d R . .
H36C H 0.7162 0.3509 0.3747 0.262 Uiso 1 1 d R . .
C37 C 0.6269(7) 0.2944(5) 0.6597(16) 0.089(9) Uiso 0.50 1 d P . .
H37A H 0.6173 0.2970 0.7036 0.106 Uiso 0.50 1 d PR E 1
H37B H 0.6415 0.2796 0.6757 0.106 Uiso 0.50 1 d PR E 1
C38 C 0.6013(7) 0.2862(5) 0.6023(18) 0.114(10) Uiso 0.50 1 d P E .
H38A H 0.6087 0.2784 0.5600 0.137 Uiso 0.50 1 d PR N 1
H38B H 0.5895 0.2735 0.6242 0.137 Uiso 0.50 1 d PR N 1
C39 C 0.6222(4) 0.3531(3) 0.4962(10) 0.118(7) Uani 1 1 d . . .
C40 C 0.5861(3) 0.3511(2) 0.4329(10) 0.174(9) Uani 1 1 d . . .
H40A H 0.5829 0.3342 0.4101 0.261 Uiso 1 1 d R . .
H40B H 0.5688 0.3545 0.4590 0.261 Uiso 1 1 d R . .
H40C H 0.5839 0.3634 0.3899 0.261 Uiso 1 1 d R . .
C41 C 0.6871(4) 0.3401(4) 0.8725(15) 0.110(9) Uani 1 1 d . . .
C42 C 0.6569(3) 0.3309(3) 0.9018(9) 0.138(6) Uani 1 1 d . . .
H42A H 0.6419 0.3208 0.8583 0.208 Uiso 1 1 d R . .
H42B H 0.6660 0.3205 0.9499 0.208 Uiso 1 1 d R . .
H42C H 0.6439 0.3449 0.9139 0.208 Uiso 1 1 d R . .
C43 C 0.7216(4) 0.4239(3) 0.9419(13) 0.102(6) Uani 1 1 d . . .
C44 C 0.7172(4) 0.4404(3) 1.0099(10) 0.134(6) Uani 1 1 d . . .
H44A H 0.7033 0.4553 0.9894 0.201 Uiso 1 1 d R . .
H44B H 0.7065 0.4303 1.0419 0.201 Uiso 1 1 d R . .
H44C H 0.7399 0.4456 1.0436 0.201 Uiso 1 1 d R . .
C45 C 0.7776(4) 0.4482(3) 0.7574(11) 0.082(5) Uani 1 1 d . . .
C46 C 0.8141(3) 0.4573(2) 0.7949(9) 0.119(6) Uani 1 1 d . . .
H46A H 0.8209 0.4687 0.7590 0.179 Uiso 1 1 d R . .
H46B H 0.8159 0.4659 0.8454 0.179 Uiso 1 1 d R . .
H46C H 0.8291 0.4426 0.8061 0.179 Uiso 1 1 d R . .
C47 C 0.6332(4) 0.3944(3) 0.7458(10) 0.010(4) Uiso 0.50 1 d P . .
H47A H 0.6205 0.4066 0.7668 0.012 Uiso 0.50 1 d PR . .
H47B H 0.6484 0.3850 0.7912 0.012 Uiso 0.50 1 d PR . .
C48 C 0.6095(4) 0.3774(3) 0.6927(10) 0.028(5) Uiso 0.50 1 d P . .
H48A H 0.5960 0.3861 0.6437 0.034 Uiso 0.50 1 d PR . .
H48B H 0.6217 0.3634 0.6779 0.034 Uiso 0.50 1 d PR . .
C49 C 0.7402(4) 0.4488(3) 0.4755(13) 0.110(6) Uani 1 1 d . . .
C50 C 0.7600(5) 0.4358(3) 0.4249(11) 0.163(8) Uani 1 1 d . . .
H50A H 0.7675 0.4469 0.3892 0.245 Uiso 1 1 d R . .
H50B H 0.7799 0.4281 0.4638 0.245 Uiso 1 1 d R . .
H50C H 0.7452 0.4227 0.3931 0.245 Uiso 1 1 d R . .
C51 C 0.6303(6) 0.4778(5) 0.8122(18) 0.074(8) Uiso 0.50 1 d P . .
C52 C 0.6321(7) 0.4820(5) 0.9015(19) 0.146(13) Uiso 0.50 1 d P . .
H52A H 0.6391 0.4669 0.9345 0.218 Uiso 0.50 1 d PR . .
H52B H 0.6495 0.4951 0.9206 0.218 Uiso 0.50 1 d PR . .
H52C H 0.6104 0.4881 0.9057 0.218 Uiso 0.50 1 d PR . .
C53 C 0.7253(9) 0.5000 0.793(3) 0.27(2) Uiso 1 2 d S H .
H53A H 0.7378 0.5151 0.7811 0.328 Uiso 0.50 1 calc PR . .
H53B H 0.7378 0.4849 0.7811 0.328 Uiso 0.50 1 calc PR . .
C54 C 0.7332(10) 0.5000 0.882(3) 0.30(2) Uiso 1 2 d S . .
H54A H 0.7217 0.4848 0.8959 0.359 Uiso 0.50 1 calc PR H 1
H54B H 0.7217 0.5152 0.8959 0.359 Uiso 0.50 1 calc PR H 1
C55 C 0.6421(9) 0.5000 0.403(2) 0.136(16) Uani 1 2 d S . .
C56 C 0.6142(7) 0.5000 0.3218(15) 0.179(12) Uani 1 2 d S . .
H56A H 0.6256 0.5000 0.2806 0.269 Uiso 1 2 d SR . .
H56B H 0.5999 0.4850 0.3158 0.269 Uiso 0.50 1 d PR . .
H56C H 0.5999 0.5150 0.3158 0.269 Uiso 0.50 1 d PR . .
C57 C 0.5665(6) 0.4485(3) 0.6265(11) 0.147(8) Uani 1 1 d . . .
C58 C 0.5323(3) 0.4353(3) 0.6150(13) 0.220(12) Uani 1 1 d . . .
H58A H 0.5333 0.4172 0.6072 0.329 Uiso 1 1 d R . .
H58B H 0.5272 0.4386 0.6650 0.329 Uiso 1 1 d R . .
H58C H 0.5144 0.4426 0.5697 0.329 Uiso 1 1 d R . .
C59 C 0.6325(4) 0.4308(3) 0.4741(10) 0.117(5) Uiso 1 1 d . . .
H59A H 0.6397 0.4474 0.4573 0.175 Uiso 1 1 d R G .
H59B H 0.6372 0.4178 0.4368 0.175 Uiso 1 1 d R . .
C60 C 0.6502(9) 0.4303(6) 0.423(2) 0.162(14) Uiso 0.50 1 d P G 2
H60A H 0.6672 0.4438 0.4331 0.195 Uiso 0.50 1 d PR G 2
H60B H 0.6617 0.4140 0.4282 0.195 Uiso 0.50 1 d PR G 2
C61 C 0.5973(6) 0.4317(4) 0.4520(14) 0.076(8) Uiso 0.50 1 d P F 1
H61A H 0.5903 0.4167 0.4752 0.092 Uiso 0.50 1 d PR F 1
H61B H 0.5916 0.4465 0.4784 0.092 Uiso 0.50 1 d PR F 1

loop_
_atom_site_aniso_label
_atom_site_aniso_U_11
_atom_site_aniso_U_22
_atom_site_aniso_U_33
_atom_site_aniso_U_23
_atom_site_aniso_U_13
_atom_site_aniso_U_12
Mn1 0.0497(12) 0.0850(16) 0.0886(17) 0.0086(12) 0.0100(11) 0.0013(10)
Mn2 0.0453(12) 0.0827(15) 0.1019(19) 0.0045(13) 0.0156(12) 0.0009(11)
Mn3 0.0592(13) 0.0919(16) 0.1025(19) 0.0102(14) 0.0198(12) -0.0028(11)
Mn4 0.0493(13) 0.0877(16) 0.0970(18) 0.0122(13) 0.0129(12) -0.0017(11)
Mn5 0.0454(12) 0.0793(15) 0.1005(18) 0.0140(13) 0.0116(11) -0.0013(11)
Mn6 0.0506(12) 0.0725(15) 0.0958(17) 0.0117(12) 0.0107(11) -0.0045(11)
Mn7 0.0553(13) 0.0758(15) 0.0934(19) 0.0097(12) 0.0101(11) -0.0082(11)
Mn8 0.0534(13) 0.0762(15) 0.0852(19) 0.0063(12) 0.0107(11) -0.0034(11)
Mn9 0.0526(12) 0.0656(14) 0.0986(18) 0.0029(12) 0.0084(11) -0.0070(11)
Mn10 0.0624(13) 0.0664(15) 0.1024(18) 0.0127(13) -0.0033(12) -0.0050(11)
Mn11 0.0630(13) 0.0709(15) 0.0995(18) 0.0087(13) 0.0064(12) -0.0017(11)
Mn12 0.0684(14) 0.0913(16) 0.0897(18) 0.0079(14) 0.0116(12) 0.0034(12)
Mn13 0.0784(15) 0.0663(15) 0.0994(18) 0.0078(13) -0.0030(13) -0.0030(12)
Mn14 0.0626(14) 0.0770(16) 0.100(2) 0.0051(13) 0.0109(12) 0.0021(11)
Mn15 0.0887(15) 0.0651(15) 0.0984(19) 0.0006(13) 0.0185(14) -0.0031(12)
Mn16 0.0658(14) 0.0796(16) 0.114(2) 0.0029(14) 0.0099(13) -0.0058(12)
Mn17 0.065(2) 0.076(2) 0.138(3) 0.000 0.0050(19) 0.000
Mn18 0.090(2) 0.063(2) 0.108(3) 0.000 0.0185(19) 0.000
Mn19 0.137(3) 0.067(2) 0.105(3) 0.000 0.045(2) 0.000
Cl1 0.107(8) 0.310(17) 0.257(16) 0.184(14) -0.017(9) -0.021(9)
Cl2 0.087(6) 0.086(6) 0.099(7) 0.026(5) 0.006(5) 0.028(4)
Cl3 0.306(9) 0.256(8) 0.262(9) -0.024(6) 0.002(7) 0.042(7)
Cl4 0.079(6) 0.218(10) 0.132(8) 0.011(7) 0.037(5) 0.007(6)
Cl5 0.273(19) 0.28(2) 0.55(4) 0.04(2) 0.00(2) 0.005(16)
Cl6 0.106(3) 0.081(3) 0.110(3) 0.001(2) 0.005(2) 0.002(2)
Cl7 0.074(3) 0.218(5) 0.132(4) 0.029(3) 0.029(3) -0.051(3)
Cl12 0.022(3) 0.059(4) 0.117(6) 0.047(4) 0.011(3) -0.011(3)
Cl13 0.146(7) 0.063(5) 0.081(6) 0.014(4) -0.053(5) 0.013(4)
O1 0.025(4) 0.085(6) 0.101(7) 0.010(5) 0.002(4) -0.011(4)
O2 0.057(6) 0.075(6) 0.131(8) 0.022(5) 0.013(5) 0.000(5)
O3 0.076(6) 0.067(6) 0.108(7) 0.024(5) 0.024(5) -0.008(5)
O4 0.050(6) 0.134(8) 0.091(8) 0.019(6) 0.016(6) 0.009(6)
O5 0.052(6) 0.117(8) 0.087(8) 0.015(6) 0.017(5) -0.006(5)
O6 0.045(5) 0.068(5) 0.093(6) 0.013(5) 0.012(4) 0.014(4)
O7 0.038(5) 0.070(6) 0.119(8) 0.004(5) 0.009(5) 0.000(4)
O8 0.050(6) 0.089(7) 0.106(9) -0.006(6) 0.012(6) 0.001(5)
O9 0.054(6) 0.096(7) 0.096(8) -0.011(6) 0.019(6) -0.007(5)
O10 0.060(6) 0.102(7) 0.128(9) 0.008(6) 0.030(6) -0.010(5)
O11 0.054(5) 0.076(6) 0.098(7) 0.007(5) 0.015(5) -0.014(4)
O12 0.071(5) 0.080(6) 0.089(7) 0.019(5) 0.029(5) -0.004(4)
O13 0.085(7) 0.094(8) 0.110(9) 0.003(7) 0.011(6) -0.011(6)
O14 0.061(6) 0.080(7) 0.089(8) 0.000(6) 0.009(6) -0.003(4)
O15 0.067(6) 0.111(8) 0.107(8) 0.027(6) 0.015(6) 0.019(6)
O16 0.060(6) 0.101(7) 0.065(7) -0.002(5) 0.006(5) 0.003(5)
O17 0.048(5) 0.079(6) 0.118(7) 0.026(5) 0.040(5) 0.014(4)
O18 0.084(6) 0.060(6) 0.129(8) -0.012(5) 0.021(5) 0.005(5)
O19 0.037(4) 0.062(5) 0.102(7) 0.017(5) 0.016(4) 0.006(4)
O20 0.077(6) 0.078(7) 0.138(9) -0.016(6) 0.016(6) -0.008(5)
O21 0.050(6) 0.066(6) 0.098(7) 0.005(5) 0.005(5) -0.001(5)
O22 0.042(5) 0.075(7) 0.092(7) 0.005(5) 0.013(5) -0.003(5)
O23 0.078(6) 0.083(6) 0.081(7) 0.016(5) 0.033(5) 0.005(5)
O24 0.059(5) 0.057(5) 0.084(7) 0.017(4) -0.002(4) 0.008(4)
O25 0.055(5) 0.060(5) 0.091(7) 0.005(5) 0.012(4) 0.008(4)
O26 0.054(5) 0.056(5) 0.079(6) 0.013(4) 0.016(4) 0.009(4)
O27 0.048(5) 0.089(6) 0.101(8) 0.030(5) 0.033(5) 0.001(4)
O28 0.049(6) 0.084(7) 0.095(8) 0.005(6) 0.007(5) -0.007(5)
O29 0.067(6) 0.069(6) 0.104(8) -0.004(5) 0.015(6) -0.010(5)
O30 0.072(5) 0.083(6) 0.093(7) -0.014(5) 0.022(5) -0.024(4)
O31 0.082(7) 0.084(8) 0.091(9) 0.005(6) 0.029(6) 0.017(5)
O32 0.082(7) 0.122(8) 0.069(7) 0.002(6) 0.009(5) -0.007(6)
O33 0.073(6) 0.090(6) 0.067(6) -0.005(5) -0.001(5) 0.003(5)
O34 0.108(8) 0.101(8) 0.156(10) 0.027(7) 0.023(7) -0.012(6)
O35 0.044(5) 0.066(5) 0.090(6) 0.005(5) -0.002(4) -0.005(4)
O36 0.058(6) 0.060(6) 0.095(7) 0.010(5) 0.013(5) -0.013(5)
O37 0.069(6) 0.063(7) 0.105(8) -0.002(6) -0.007(5) -0.008(5)
O38 0.098(7) 0.053(7) 0.101(9) 0.034(6) 0.008(6) -0.006(6)
O39 0.100(8) 0.088(7) 0.095(8) 0.032(6) 0.020(6) -0.004(6)
O40 0.067(6) 0.102(7) 0.128(8) 0.015(6) 0.009(5) -0.012(5)
O41 0.080(7) 0.047(6) 0.132(9) 0.013(6) -0.024(6) 0.002(5)
O42 0.061(6) 0.086(7) 0.120(8) 0.012(6) -0.023(5) 0.005(5)
O43 0.066(5) 0.066(6) 0.089(7) 0.013(5) -0.009(5) -0.009(4)
O44 0.073(7) 0.099(8) 0.098(9) 0.039(7) 0.012(7) -0.003(5)
O45 0.066(7) 0.101(8) 0.140(10) 0.018(7) 0.030(7) -0.010(6)
O46 0.075(5) 0.060(6) 0.074(6) 0.020(5) 0.001(5) -0.003(4)
O47 0.059(5) 0.093(6) 0.082(7) -0.009(5) -0.004(4) -0.014(4)
O48 0.077(7) 0.090(7) 0.089(8) -0.003(6) 0.017(5) 0.003(5)
O49 0.079(7) 0.088(7) 0.091(8) 0.007(6) 0.024(6) 0.017(5)
O50 0.054(6) 0.078(7) 0.102(8) 0.006(6) 0.009(5) -0.001(5)
O51 0.069(7) 0.081(7) 0.096(8) 0.008(6) 0.020(6) -0.002(5)
O52 0.070(6) 0.071(6) 0.088(7) 0.009(5) 0.021(5) -0.014(4)
O53 0.075(6) 0.085(6) 0.076(7) 0.007(5) -0.018(5) 0.000(5)
O54 0.061(5) 0.068(6) 0.112(7) 0.001(5) -0.008(5) 0.008(4)
O55 0.129(8) 0.054(7) 0.110(9) -0.002(6) 0.040(7) -0.002(6)
O56 0.179(10) 0.063(7) 0.098(8) -0.007(6) 0.066(7) -0.013(7)
O57 0.059(5) 0.072(6) 0.079(6) -0.003(5) 0.013(5) -0.011(4)
O58 0.067(6) 0.111(8) 0.113(8) -0.002(6) 0.036(5) -0.012(5)
O59 0.062(8) 0.082(9) 0.112(11) 0.000 0.026(7) 0.000
O60 0.106(11) 0.110(11) 0.143(14) 0.000 0.002(10) 0.000
O61 0.089(9) 0.091(9) 0.105(11) 0.000 0.046(8) 0.000
O62 0.195(19) 0.100(13) 0.094(16) 0.000 0.016(14) 0.000
O63 0.146(13) 0.084(11) 0.081(12) 0.000 0.030(13) 0.000
O64 0.110(7) 0.072(6) 0.094(7) -0.004(5) 0.041(6) 0.010(5)
O65 0.066(5) 0.053(5) 0.122(8) -0.004(5) 0.004(5) 0.012(4)
O66 0.068(7) 0.068(7) 0.150(9) 0.008(6) -0.025(6) -0.005(5)
O67 0.079(7) 0.085(8) 0.200(12) 0.002(8) 0.010(7) -0.003(7)
O68 0.143(12) 0.131(12) 0.100(12) 0.000 -0.008(9) 0.000
C6 0.14(2) 0.084(12) 0.113(17) -0.014(11) 0.043(16) -0.018(13)
C7 0.062(11) 0.31(3) 0.134(18) -0.036(17) 0.015(11) -0.015(12)
C8 0.017(14) 0.14(3) 0.15(3) 0.000 0.018(16) 0.000
C9 0.123(18) 0.087(18) 0.14(2) 0.000 0.051(15) 0.000
C10 0.092(15) 0.103(14) 0.117(17) -0.006(12) 0.013(15) 0.003(11)
C11 0.067(10) 0.24(2) 0.145(16) 0.049(13) 0.069(11) 0.007(11)
C12 0.036(9) 0.128(17) 0.084(15) -0.007(16) -0.009(10) 0.030(10)
C13 0.079(10) 0.110(12) 0.100(13) -0.034(10) 0.010(9) 0.002(9)
C14 0.100(15) 0.087(12) 0.13(2) -0.007(11) 0.077(15) -0.001(11)
C15 0.131(14) 0.193(18) 0.070(13) 0.030(12) 0.035(11) -0.003(11)
C21 0.082(13) 0.060(11) 0.069(11) -0.002(8) 0.001(9) 0.024(11)
C22 0.048(8) 0.086(10) 0.104(11) 0.007(8) 0.009(7) -0.039(8)
C25 0.071(10) 0.068(10) 0.084(11) 0.006(8) -0.029(9) 0.004(8)
C27 0.057(11) 0.088(14) 0.094(14) 0.007(10) 0.033(10) 0.013(10)
C28 0.111(12) 0.111(13) 0.155(16) -0.031(11) 0.037(11) -0.075(11)
C29 0.034(10) 0.084(14) 0.13(2) 0.010(12) -0.009(10) 0.012(9)
C30 0.080(11) 0.144(14) 0.088(13) 0.015(11) -0.003(10) 0.007(9)
C33 0.060(11) 0.086(13) 0.091(13) 0.000(11) 0.027(9) -0.018(10)
C34 0.082(10) 0.051(9) 0.105(12) -0.006(8) -0.002(8) -0.015(8)
C35 0.070(12) 0.16(2) 0.091(17) -0.011(15) 0.019(10) 0.013(14)
C36 0.28(2) 0.090(13) 0.154(19) 0.036(12) 0.067(18) -0.032(13)
C39 0.126(16) 0.035(11) 0.135(15) 0.000(11) -0.040(12) -0.032(11)
C40 0.103(12) 0.082(12) 0.24(2) -0.043(12) -0.087(13) 0.004(9)
C41 0.025(10) 0.106(16) 0.19(3) 0.118(19) 0.030(15) -0.002(9)
C42 0.077(11) 0.128(14) 0.189(18) 0.075(12) 0.013(11) 0.013(10)
C43 0.092(13) 0.086(14) 0.117(18) 0.041(14) 0.017(12) 0.015(10)
C44 0.181(17) 0.122(14) 0.115(16) -0.009(12) 0.071(13) 0.041(12)
C45 0.085(14) 0.066(11) 0.100(15) 0.024(11) 0.038(12) 0.010(10)
C46 0.063(10) 0.125(13) 0.165(16) -0.024(11) 0.028(10) -0.029(9)
C49 0.128(14) 0.042(13) 0.16(2) -0.005(13) 0.041(13) -0.002(11)
C50 0.25(2) 0.082(13) 0.20(2) -0.033(12) 0.131(18) 0.015(13)
C55 0.16(3) 0.042(15) 0.14(3) 0.000 -0.06(3) 0.000
C56 0.24(3) 0.11(2) 0.12(2) 0.000 -0.04(2) 0.000
C57 0.16(2) 0.056(13) 0.180(18) 0.019(13) -0.013(15) 0.052(15)
C58 0.054(11) 0.128(16) 0.45(4) -0.050(17) 0.034(15) -0.067(11)

loop_
_atom_type_symbol
_atom_type_description
_atom_type_scat_dispersion_real
_atom_type_scat_dispersion_imag
_atom_type_scat_source
C C 0.0033 0.0016 'International Tables Vol C Tables 4.2.6.8 and 6.1.1.4'
H H 0.0000 0.0000 'International Tables Vol C Tables 4.2.6.8 and 6.1.1.4'
O O 0.0106 0.0060 'International Tables Vol C Tables 4.2.6.8 and 6.1.1.4'
Cl Cl 0.1484 0.1585 'International Tables Vol C Tables 4.2.6.8 and 6.1.1.4'
Mn Mn 0.3368 0.7283 'International Tables Vol C Tables 4.2.6.8 and 6.1.1.4'

loop_
_geom_angle_atom_site_label_1
_geom_angle_atom_site_label_2
_geom_angle_atom_site_label_3
_geom_angle
_geom_angle_site_symmetry_1
_geom_angle_site_symmetry_3
O6 Mn1 O1 169.6(3) . .
O6 Mn1 O7 91.4(3) . .
O1 Mn1 O7 84.7(3) . .
O6 Mn1 O2 92.5(3) . .
O1 Mn1 O2 90.9(3) . .
O7 Mn1 O2 175.1(3) . .
O6 Mn1 O4 97.4(3) . .
O1 Mn1 O4 92.5(3) . .
O7 Mn1 O4 94.2(4) . .
O2 Mn1 O4 88.2(4) . .
O6 Mn1 O1 91.2(3) . 2_757
O1 Mn1 O1 78.6(3) . 2_757
O7 Mn1 O1 80.4(3) . 2_757
O2 Mn1 O1 96.5(3) . 2_757
O4 Mn1 O1 170.0(3) . 2_757
O6 Mn1 Mn2 129.0(2) . 2_757
O1 Mn1 Mn2 47.6(2) . 2_757
O7 Mn1 Mn2 37.6(2) . 2_757
O2 Mn1 Mn2 138.2(2) . 2_757
O4 Mn1 Mn2 89.6(3) . 2_757
O1 Mn1 Mn2 80.92(18) 2_757 2_757
O6 Mn1 Mn2 83.9(2) . .
O1 Mn1 Mn2 87.3(2) . .
O7 Mn1 Mn2 35.7(2) . .
O2 Mn1 Mn2 142.0(3) . .
O4 Mn1 Mn2 129.7(3) . .
O1 Mn1 Mn2 45.98(18) 2_757 .
Mn2 Mn1 Mn2 54.90(8) 2_757 .
O11 Mn2 O7 92.8(3) . .
O11 Mn2 O7 169.9(3) . 2_757
O7 Mn2 O7 82.2(3) . 2_757
O11 Mn2 O9 92.4(4) . .
O7 Mn2 O9 174.3(3) . .
O7 Mn2 O9 93.0(4) 2_757 .
O11 Mn2 O8 94.7(3) . .
O7 Mn2 O8 89.0(3) . .
O7 Mn2 O8 94.0(3) 2_757 .
O9 Mn2 O8 88.2(4) . .
O11 Mn2 O1 94.6(3) . 2_757
O7 Mn2 O1 85.3(3) . 2_757
O7 Mn2 O1 76.3(3) 2_757 2_757
O9 Mn2 O1 96.6(3) . 2_757
O8 Mn2 O1 169.3(3) . 2_757
O11 Mn2 Mn2 134.7(3) . 2_757
O7 Mn2 Mn2 42.4(2) . 2_757
O7 Mn2 Mn2 42.1(2) 2_757 2_757
O9 Mn2 Mn2 132.1(3) . 2_757
O8 Mn2 Mn2 81.2(2) . 2_757
O1 Mn2 Mn2 88.6(2) 2_757 2_757
O11 Mn2 Mn1 133.5(2) . 2_757
O7 Mn2 Mn1 86.4(2) . 2_757
O7 Mn2 Mn1 37.8(2) 2_757 2_757
O9 Mn2 Mn1 91.7(3) . 2_757
O8 Mn2 Mn1 131.7(2) . 2_757
O1 Mn2 Mn1 39.00(16) 2_757 2_757
Mn2 Mn2 Mn1 63.73(6) 2_757 2_757
O11 Mn2 Mn1 86.5(2) . .
O7 Mn2 Mn1 36.0(2) . .
O7 Mn2 Mn1 84.3(2) 2_757 .
O9 Mn2 Mn1 146.9(3) . .
O8 Mn2 Mn1 124.8(3) . .
O1 Mn2 Mn1 50.6(2) 2_757 .
Mn2 Mn2 Mn1 61.38(7) 2_757 .
Mn1 Mn2 Mn1 66.35(7) 2_757 .
O17 Mn3 O11 82.7(3) . .
O17 Mn3 O10 176.9(4) . .
O11 Mn3 O10 94.2(4) . .
O17 Mn3 O15 93.6(4) . .
O11 Mn3 O15 176.3(4) . .
O10 Mn3 O15 89.5(4) . .
O17 Mn3 O13 93.8(4) . .
O11 Mn3 O13 95.9(4) . .
O10 Mn3 O13 86.6(4) . .
O15 Mn3 O13 84.1(4) . .
O17 Mn3 O12 95.8(3) . .
O11 Mn3 O12 96.6(3) . .
O10 Mn3 O12 84.5(3) . .
O15 Mn3 O12 84.0(3) . .
O13 Mn3 O12 165.2(4) . .
O17 Mn3 Mn4 42.3(2) . .
O11 Mn3 Mn4 42.0(2) . .
O10 Mn3 Mn4 134.7(3) . .
O15 Mn3 Mn4 134.3(3) . .
O13 Mn3 Mn4 87.3(3) . .
O12 Mn3 Mn4 107.4(2) . .
O6 Mn4 O11 96.7(3) . .
O6 Mn4 O17 175.1(4) . .
O11 Mn4 O17 82.2(3) . .
O6 Mn4 O19 81.3(3) . .
O11 Mn4 O19 177.1(3) . .
O17 Mn4 O19 99.7(3) . .
O6 Mn4 O14 87.0(3) . .
O11 Mn4 O14 88.8(3) . .
O17 Mn4 O14 88.2(3) . .
O19 Mn4 O14 89.0(3) . .
O6 Mn4 O20 88.2(3) . .
O11 Mn4 O20 91.1(3) . .
O17 Mn4 O20 96.6(3) . .
O19 Mn4 O20 90.8(3) . .
O14 Mn4 O20 175.1(3) . .
O6 Mn4 Mn3 136.3(2) . .
O11 Mn4 Mn3 42.5(2) . .
O17 Mn4 Mn3 41.3(2) . .
O19 Mn4 Mn3 138.7(2) . .
O14 Mn4 Mn3 78.9(2) . .
O20 Mn4 Mn3 104.3(2) . .
O6 Mn4 Mn5 40.9(2) . .
O11 Mn4 Mn5 137.4(2) . .
O17 Mn4 Mn5 139.8(2) . .
O19 Mn4 Mn5 40.5(2) . .
O14 Mn4 Mn5 86.0(3) . .
O20 Mn4 Mn5 90.7(2) . .
Mn3 Mn4 Mn5 164.94(10) . .
O19 Mn5 O6 83.0(3) . .
O19 Mn5 O21 93.7(3) . .
O6 Mn5 O21 174.3(3) . .
O19 Mn5 O3 172.9(4) . .
O6 Mn5 O3 94.1(3) . .
O21 Mn5 O3 88.7(3) . .
O19 Mn5 O5 96.5(3) . .
O6 Mn5 O5 95.9(3) . .
O21 Mn5 O5 89.0(3) . .
O3 Mn5 O5 90.3(3) . .
O19 Mn5 O18 88.1(3) . .
O6 Mn5 O18 89.9(3) . .
O21 Mn5 O18 85.4(3) . .
O3 Mn5 O18 85.4(3) . .
O5 Mn5 O18 173.0(3) . .
O19 Mn5 Mn4 41.95(19) . .
O6 Mn5 Mn4 41.1(2) . .
O21 Mn5 Mn4 135.3(3) . .
O3 Mn5 Mn4 134.6(2) . .
O5 Mn5 Mn4 99.7(2) . .
O18 Mn5 Mn4 87.3(2) . .
O19 Mn6 O24 94.4(3) . .
O19 Mn6 O27 168.2(4) . .
O24 Mn6 O27 83.5(3) . .
O19 Mn6 O22 91.5(3) . .
O24 Mn6 O22 173.1(3) . .
O27 Mn6 O22 91.4(3) . .
O19 Mn6 O23 95.8(3) . .
O24 Mn6 O23 88.4(3) . .
O27 Mn6 O23 95.8(3) . .
O22 Mn6 O23 87.5(3) . .
O19 Mn6 O25 92.9(3) . .
O24 Mn6 O25 80.6(3) . .
O27 Mn6 O25 75.4(3) . .
O22 Mn6 O25 102.7(3) . .
O23 Mn6 O25 166.5(3) . .
O19 Mn6 Mn8 131.9(2) . .
O24 Mn6 Mn8 37.5(2) . .
O27 Mn6 Mn8 46.9(2) . .
O22 Mn6 Mn8 136.4(2) . .
O23 Mn6 Mn8 85.42(19) . .
O25 Mn6 Mn8 81.10(18) . .
O19 Mn6 Mn7 86.7(2) . .
O24 Mn6 Mn7 34.5(2) . .
O27 Mn6 Mn7 85.1(2) . .
O22 Mn6 Mn7 149.9(3) . .
O23 Mn6 Mn7 122.6(2) . .
O25 Mn6 Mn7 47.52(17) . .
Mn8 Mn6 Mn7 54.47(6) . .
O17 Mn7 O24 93.3(3) . .
O17 Mn7 O26 170.0(3) . .
O24 Mn7 O26 82.3(3) . .
O17 Mn7 O16 90.2(3) . .
O24 Mn7 O16 175.6(3) . .
O26 Mn7 O16 93.9(3) . .
O17 Mn7 O28 94.8(3) . .
O24 Mn7 O28 93.1(3) . .
O26 Mn7 O28 94.3(3) . .
O16 Mn7 O28 89.4(3) . .
O17 Mn7 O25 95.6(3) . .
O24 Mn7 O25 83.0(3) . .
O26 Mn7 O25 75.1(3) . .
O16 Mn7 O25 93.9(3) . .
O28 Mn7 O25 169.1(3) . .
O17 Mn7 Mn8 135.4(3) . .
O24 Mn7 Mn8 42.9(2) . .
O26 Mn7 Mn8 42.3(2) . .
O16 Mn7 Mn8 134.1(2) . .
O28 Mn7 Mn8 82.8(3) . .
O25 Mn7 Mn8 87.5(2) . .
O17 Mn7 Mn9 134.4(2) . .
O24 Mn7 Mn9 86.2(2) . .
O26 Mn7 Mn9 36.7(2) . .
O16 Mn7 Mn9 89.4(2) . .
O28 Mn7 Mn9 130.8(2) . .
O25 Mn7 Mn9 39.02(16) . .
Mn8 Mn7 Mn9 63.91(6) . .
O17 Mn7 Mn6 87.2(2) . .
O24 Mn7 Mn6 34.9(2) . .
O26 Mn7 Mn6 84.1(2) . .
O16 Mn7 Mn6 142.7(2) . .
O28 Mn7 Mn6 127.9(3) . .
O25 Mn7 Mn6 49.54(19) . .
Mn8 Mn7 Mn6 61.59(7) . .
Mn9 Mn7 Mn6 67.02(6) . .
O33 Mn8 O26 93.4(3) . .
O33 Mn8 O24 168.2(3) . .
O26 Mn8 O24 81.5(3) . .
O33 Mn8 O31 92.3(4) . .
O26 Mn8 O31 173.6(4) . .
O24 Mn8 O31 92.4(4) . .
O33 Mn8 O29 96.5(3) . .
O26 Mn8 O29 91.2(3) . .
O24 Mn8 O29 94.3(3) . .
O31 Mn8 O29 90.8(4) . .
O33 Mn8 O27 93.8(3) . .
O26 Mn8 O27 82.8(3) . .
O24 Mn8 O27 75.1(3) . .
O31 Mn8 O27 94.1(3) . .
O29 Mn8 O27 168.4(3) . .
O33 Mn8 Mn7 135.6(3) . .
O26 Mn8 Mn7 42.65(19) . .
O24 Mn8 Mn7 41.7(2) . .
O31 Mn8 Mn7 131.9(3) . .
O29 Mn8 Mn7 81.6(3) . .
O27 Mn8 Mn7 87.3(2) . .
O33 Mn8 Mn6 132.5(2) . .
O26 Mn8 Mn6 86.1(2) . .
O24 Mn8 Mn6 37.0(2) . .
O31 Mn8 Mn6 88.0(3) . .
O29 Mn8 Mn6 131.1(2) . .
O27 Mn8 Mn6 38.91(19) . .
Mn7 Mn8 Mn6 63.93(7) . .
O33 Mn8 Mn9 85.9(2) . .
O26 Mn8 Mn9 35.1(2) . .
O24 Mn8 Mn9 83.8(2) . .
O31 Mn8 Mn9 143.0(3) . .
O29 Mn8 Mn9 126.2(3) . .
O27 Mn8 Mn9 49.3(2) . .
Mn7 Mn8 Mn9 61.79(6) . .
Mn6 Mn8 Mn9 67.10(6) . .
O35 Mn9 O26 92.8(3) . .
O35 Mn9 O25 170.5(4) . .
O26 Mn9 O25 85.2(3) . .
O35 Mn9 O36 92.4(3) . .
O26 Mn9 O36 174.5(3) . .
O25 Mn9 O36 89.9(3) . .
O35 Mn9 O30 96.4(3) . .
O26 Mn9 O30 89.8(3) . .
O25 Mn9 O30 92.9(3) . .
O36 Mn9 O30 87.8(3) . .
O35 Mn9 O27 95.0(3) . .
O26 Mn9 O27 79.1(3) . .
O25 Mn9 O27 75.5(3) . .
O36 Mn9 O27 102.2(3) . .
O30 Mn9 O27 164.5(3) . .
O35 Mn9 Mn7 129.7(2) . .
O26 Mn9 Mn7 36.99(19) . .
O25 Mn9 Mn7 49.1(2) . .
O36 Mn9 Mn7 137.8(2) . .
O30 Mn9 Mn7 85.13(19) . .
O27 Mn9 Mn7 79.48(19) . .
O35 Mn9 Mn8 86.4(2) . .
O26 Mn9 Mn8 35.1(2) . .
O25 Mn9 Mn8 86.6(2) . .
O36 Mn9 Mn8 147.3(3) . .
O30 Mn9 Mn8 124.82(19) . .
O27 Mn9 Mn8 45.51(19) . .
Mn7 Mn9 Mn8 54.30(6) . .
O43 Mn10 O35 84.2(3) . .
O43 Mn10 O37 173.5(4) . .
O35 Mn10 O37 93.2(3) . .
O43 Mn10 O41 95.1(3) . .
O35 Mn10 O41 175.5(4) . .
O37 Mn10 O41 87.1(4) . .
O43 Mn10 O38 97.1(4) . .
O35 Mn10 O38 94.9(3) . .
O37 Mn10 O38 89.0(4) . .
O41 Mn10 O38 89.5(4) . .
O43 Mn10 O40 88.3(3) . .
O35 Mn10 O40 90.8(3) . .
O37 Mn10 O40 85.8(3) . .
O41 Mn10 O40 84.8(4) . .
O38 Mn10 O40 172.5(4) . .
O43 Mn10 Mn11 42.2(2) . .
O35 Mn10 Mn11 42.1(2) . .
O37 Mn10 Mn11 134.7(3) . .
O41 Mn10 Mn11 136.8(3) . .
O38 Mn10 Mn11 99.9(3) . .
O40 Mn10 Mn11 87.6(2) . .
O33 Mn11 O46 81.9(3) . .
O33 Mn11 O35 98.2(3) . .
O46 Mn11 O35 177.6(3) . .
O33 Mn11 O43 176.1(4) . .
O46 Mn11 O43 97.1(3) . .
O35 Mn11 O43 82.6(3) . .
O33 Mn11 O44 89.5(4) . .
O46 Mn11 O44 89.2(4) . .
O35 Mn11 O44 88.4(4) . .
O43 Mn11 O44 86.8(3) . .
O33 Mn11 O34 92.6(3) . .
O46 Mn11 O34 90.4(3) . .
O35 Mn11 O34 92.0(3) . .
O43 Mn11 O34 91.1(3) . .
O44 Mn11 O34 177.7(3) . .
O33 Mn11 Mn12 42.2(2) . .
O46 Mn11 Mn12 41.4(2) . .
O35 Mn11 Mn12 138.1(2) . .
O43 Mn11 Mn12 135.9(3) . .
O44 Mn11 Mn12 80.0(3) . .
O34 Mn11 Mn12 101.1(3) . .
O33 Mn11 Mn10 139.4(2) . .
O46 Mn11 Mn10 138.1(2) . .
O35 Mn11 Mn10 41.5(2) . .
O43 Mn11 Mn10 41.2(2) . .
O44 Mn11 Mn10 85.1(3) . .
O34 Mn11 Mn10 93.7(3) . .
Mn12 Mn11 Mn10 165.06(10) . .
O46 Mn12 O33 83.0(3) . .
O46 Mn12 O48 93.3(4) . .
O33 Mn12 O48 175.9(4) . .
O46 Mn12 O32 175.0(4) . .
O33 Mn12 O32 92.5(4) . .
O48 Mn12 O32 91.3(4) . .
O46 Mn12 O45 93.0(3) . .
O33 Mn12 O45 95.3(4) . .
O48 Mn12 O45 86.6(4) . .
O32 Mn12 O45 85.3(4) . .
O46 Mn12 O47 97.0(3) . .
O33 Mn12 O47 94.9(3) . .
O48 Mn12 O47 83.9(3) . .
O32 Mn12 O47 85.5(3) . .
O45 Mn12 O47 166.6(4) . .
O46 Mn12 Mn11 42.5(2) . .
O33 Mn12 Mn11 42.2(2) . .
O48 Mn12 Mn11 134.5(3) . .
O32 Mn12 Mn11 132.6(3) . .
O45 Mn12 Mn11 86.2(3) . .
O47 Mn12 Mn11 107.2(2) . .
O43 Mn13 O52 93.0(3) . .
O43 Mn13 O53 167.4(4) . .
O52 Mn13 O53 83.5(3) . .
O43 Mn13 O42 91.1(3) . .
O52 Mn13 O42 175.2(4) . .
O53 Mn13 O42 91.9(3) . .
O43 Mn13 O39 95.4(4) . .
O52 Mn13 O39 93.9(3) . .
O53 Mn13 O39 96.8(4) . .
O42 Mn13 O39 88.1(4) . .
O43 Mn13 O54 88.7(3) . .
O52 Mn13 O54 82.0(3) . .
O53 Mn13 O54 78.9(3) . .
O42 Mn13 O54 95.6(3) . .
O39 Mn13 O54 174.3(3) . .
O43 Mn13 Mn15 130.1(2) . .
O52 Mn13 Mn15 37.3(2) . .
O53 Mn13 Mn15 46.7(2) . .
O42 Mn13 Mn15 138.4(3) . .
O39 Mn13 Mn15 92.4(2) . .
O54 Mn13 Mn15 81.94(19) . .
O43 Mn13 Mn14 83.9(2) . .
O52 Mn13 Mn14 36.6(2) . .
O53 Mn13 Mn14 86.2(2) . .
O42 Mn13 Mn14 141.8(3) . .
O39 Mn13 Mn14 130.0(2) . .
O54 Mn13 Mn14 46.54(17) . .
Mn15 Mn13 Mn14 54.78(6) . .
O46 Mn14 O57 171.0(3) . .
O46 Mn14 O52 93.4(3) . .
O57 Mn14 O52 81.6(3) . .
O46 Mn14 O49 91.4(4) . .
O57 Mn14 O49 93.9(4) . .
O52 Mn14 O49 174.9(3) . .
O46 Mn14 O50 93.7(3) . .
O57 Mn14 O50 93.9(3) . .
O52 Mn14 O50 91.0(3) . .
O49 Mn14 O50 86.9(3) . .
O46 Mn14 O54 94.9(3) . .
O57 Mn14 O54 77.3(3) . .
O52 Mn14 O54 85.6(3) . .
O49 Mn14 O54 95.7(3) . .
O50 Mn14 O54 171.0(3) . .
O46 Mn14 Mn15 135.2(3) . .
O57 Mn14 Mn15 41.7(2) . .
O52 Mn14 Mn15 42.5(2) . .
O49 Mn14 Mn15 132.5(3) . .
O50 Mn14 Mn15 82.0(3) . .
O54 Mn14 Mn15 89.9(2) . .
O46 Mn14 Mn16 135.4(2) . .
O57 Mn14 Mn16 37.3(2) . .
O52 Mn14 Mn16 86.5(2) . .
O49 Mn14 Mn16 91.3(3) . .
O50 Mn14 Mn16 131.0(2) . .
O54 Mn14 Mn16 40.52(18) . .
Mn15 Mn14 Mn16 63.86(7) . .
O46 Mn14 Mn13 87.7(2) . .
O57 Mn14 Mn13 84.0(2) . .
O52 Mn14 Mn13 35.4(2) . .
O49 Mn14 Mn13 146.8(3) . .
O50 Mn14 Mn13 126.3(3) . .
O54 Mn14 Mn13 51.4(2) . .
Mn15 Mn14 Mn13 61.37(7) . .
Mn16 Mn14 Mn13 67.19(7) . .
O64 Mn15 O57 94.0(3) . .
O64 Mn15 O52 170.0(3) . .
O57 Mn15 O52 82.7(3) . .
O64 Mn15 O55 91.2(4) . .
O57 Mn15 O55 174.4(4) . .
O52 Mn15 O55 92.5(4) . .
O64 Mn15 O53 94.9(3) . .
O57 Mn15 O53 84.8(3) . .
O52 Mn15 O53 75.5(3) . .
O55 Mn15 O53 96.9(4) . .
O64 Mn15 O51 94.9(3) . .
O57 Mn15 O51 90.3(3) . .
O52 Mn15 O51 94.5(3) . .
O55 Mn15 O51 87.1(4) . .
O53 Mn15 O51 169.4(3) . .
O64 Mn15 Mn14 135.3(3) . .
O57 Mn15 Mn14 41.9(2) . .
O52 Mn15 Mn14 43.4(2) . .
O55 Mn15 Mn14 132.7(3) . .
O53 Mn15 Mn14 88.3(2) . .
O51 Mn15 Mn14 81.8(3) . .
O64 Mn15 Mn13 133.8(3) . .
O57 Mn15 Mn13 86.1(2) . .
O52 Mn15 Mn13 36.8(2) . .
O55 Mn15 Mn13 91.8(3) . .
O53 Mn15 Mn13 39.0(2) . .
O51 Mn15 Mn13 131.3(3) . .
Mn14 Mn15 Mn13 63.85(7) . .
O64 Mn15 Mn16 86.9(2) . .
O57 Mn15 Mn16 35.4(2) . .
O52 Mn15 Mn16 85.0(2) . .
O55 Mn15 Mn16 147.4(3) . .
O53 Mn15 Mn16 51.0(2) . .
O51 Mn15 Mn16 125.5(3) . .
Mn14 Mn15 Mn16 61.21(7) . .
Mn13 Mn15 Mn16 67.14(7) . .
O65 Mn16 O57 92.2(3) . .
O65 Mn16 O66 92.4(3) . .
O57 Mn16 O66 175.0(4) . .
O65 Mn16 O54 171.4(4) . .
O57 Mn16 O54 85.4(3) . .
O66 Mn16 O54 89.7(3) . .
O65 Mn16 O58 95.6(3) . .
O57 Mn16 O58 92.7(3) . .
O66 Mn16 O58 88.8(4) . .
O54 Mn16 O58 92.8(4) . .
O65 Mn16 O53 92.7(3) . .
O57 Mn16 O53 78.9(3) . .
O66 Mn16 O53 98.9(4) . .
O54 Mn16 O53 78.7(3) . .
O58 Mn16 O53 168.4(3) . .
O65 Mn16 Mn14 129.4(2) . .
O57 Mn16 Mn14 37.2(2) . .
O66 Mn16 Mn14 138.2(3) . .
O54 Mn16 Mn14 48.8(2) . .
O58 Mn16 Mn14 88.3(2) . .
O53 Mn16 Mn14 80.16(18) . .
O65 Mn16 Mn15 84.9(2) . .
O57 Mn16 Mn15 35.1(2) . .
O66 Mn16 Mn15 143.6(3) . .
O54 Mn16 Mn15 88.4(2) . .
O58 Mn16 Mn15 127.5(2) . .
O53 Mn16 Mn15 45.25(17) . .
Mn14 Mn16 Mn15 54.93(6) . .
O65 Mn17 O65 83.7(5) . 6_565
O65 Mn17 O67 93.5(4) . .
O65 Mn17 O67 174.9(5) 6_565 .
O65 Mn17 O67 174.9(5) . 6_565
O65 Mn17 O67 93.5(4) 6_565 6_565
O67 Mn17 O67 89.1(6) . 6_565
O65 Mn17 O59 96.1(3) . .
O65 Mn17 O59 96.1(3) 6_565 .
O67 Mn17 O59 88.3(4) . .
O67 Mn17 O59 88.3(4) 6_565 .
O65 Mn17 O68 90.3(4) . .
O65 Mn17 O68 90.3(4) 6_565 .
O67 Mn17 O68 85.5(4) . .
O67 Mn17 O68 85.5(4) 6_565 .
O59 Mn17 O68 171.3(5) . .
O65 Mn17 Mn18 41.9(2) . .
O65 Mn17 Mn18 41.9(2) 6_565 .
O67 Mn17 Mn18 134.8(3) . .
O67 Mn17 Mn18 134.8(3) 6_565 .
O59 Mn17 Mn18 100.9(3) . .
O68 Mn17 Mn18 87.8(4) . .
O65 Mn18 O65 82.7(4) 6_565 .
O65 Mn18 O64 175.5(4) 6_565 .
O65 Mn18 O64 97.2(3) . .
O65 Mn18 O64 97.2(3) 6_565 6_565
O65 Mn18 O64 175.5(4) . 6_565
O64 Mn18 O64 82.6(5) . 6_565
O65 Mn18 O62 87.0(5) 6_565 .
O65 Mn18 O62 87.0(5) . .
O64 Mn18 O62 88.5(5) . .
O64 Mn18 O62 88.5(5) 6_565 .
O65 Mn18 O60 89.5(4) 6_565 .
O65 Mn18 O60 89.5(4) . .
O64 Mn18 O60 95.0(4) . .
O64 Mn18 O60 95.0(4) 6_565 .
O62 Mn18 O60 175.4(7) . .
O65 Mn18 Mn17 41.4(2) 6_565 .
O65 Mn18 Mn17 41.4(2) . .
O64 Mn18 Mn17 138.0(2) . .
O64 Mn18 Mn17 138.0(2) 6_565 .
O62 Mn18 Mn17 83.4(6) . .
O60 Mn18 Mn17 92.0(4) . .
O65 Mn18 Mn19 136.9(2) 6_565 .
O65 Mn18 Mn19 136.9(2) . .
O64 Mn18 Mn19 41.8(2) . .
O64 Mn18 Mn19 41.8(2) 6_565 .
O62 Mn18 Mn19 80.5(6) . .
O60 Mn18 Mn19 104.2(4) . .
Mn17 Mn18 Mn19 163.90(16) . .
O64 Mn19 O64 84.6(5) 6_565 .
O64 Mn19 O56 177.4(4) 6_565 .
O64 Mn19 O56 92.8(3) . .
O64 Mn19 O56 92.8(3) 6_565 6_565
O64 Mn19 O56 177.4(4) . 6_565
O56 Mn19 O56 89.7(5) . 6_565
O64 Mn19 O63 93.2(4) 6_565 .
O64 Mn19 O63 93.2(4) . .
O56 Mn19 O63 86.5(4) . .
O56 Mn19 O63 86.5(4) 6_565 .
O64 Mn19 O61 96.5(3) 6_565 .
O64 Mn19 O61 96.5(3) . .
O56 Mn19 O61 84.2(3) . .
O56 Mn19 O61 84.2(3) 6_565 .
O63 Mn19 O61 167.0(5) . .
O64 Mn19 Mn18 42.9(2) 6_565 .
O64 Mn19 Mn18 42.9(2) . .
O56 Mn19 Mn18 134.5(3) . .
O56 Mn19 Mn18 134.5(3) 6_565 .
O63 Mn19 Mn18 86.5(4) . .
O61 Mn19 Mn18 106.5(3) . .
C17 Cl3 C18 76.8(12) . .
C20 Cl5 H20B 13.7 . .
C32 Cl9 H32A 33.5 . .
C38 Cl11 C37 34.1(9) . .
C38 Cl11 H37A 55.2 . .
C37 Cl11 H37A 24.3 . .
C1 O1 Mn1 123.7(7) . .
C1 O1 Mn2 126.6(8) . 2_757
Mn1 O1 Mn2 93.4(3) . 2_757
C1 O1 Mn1 119.0(8) . 2_757
Mn1 O1 Mn1 101.2(3) . 2_757
Mn2 O1 Mn1 83.4(2) 2_757 2_757
C4 O2 Mn1 132.8(9) . .
C4 O3 Mn5 135.3(8) . .
C6 O4 Mn1 131.5(11) . .
C6 O5 Mn5 121.6(10) . .
Mn5 O6 Mn4 98.1(3) . .
Mn5 O6 Mn1 122.1(4) . .
Mn4 O6 Mn1 130.7(4) . .
Mn2 O7 Mn2 95.5(3) . 2_757
Mn2 O7 Mn1 108.2(4) . .
Mn2 O7 Mn1 104.6(3) 2_757 .
C8 O8 Mn2 126.2(15) . .
C10 O9 Mn2 137.3(11) . .
C10 O10 Mn3 131.8(11) . .
Mn2 O11 Mn4 130.5(4) . .
Mn2 O11 Mn3 131.2(4) . .
Mn4 O11 Mn3 95.5(3) . .
C12 O13 Mn3 124.7(13) . .
C12 O14 Mn4 126.6(10) . .
C14 O15 Mn3 133.1(11) . .
C14 O16 Mn7 134.3(11) . .
Mn7 O17 Mn3 131.8(4) . .
Mn7 O17 Mn4 129.5(4) . .
Mn3 O17 Mn4 96.4(3) . .
C16 O18 Mn5 135.6(11) . .
Mn5 O19 Mn6 128.1(4) . .
Mn5 O19 Mn4 97.6(3) . .
Mn6 O19 Mn4 127.4(4) . .
C19 O20 Mn4 140.0(10) . .
C21 O21 Mn5 133.2(9) . .
C21 O22 Mn6 132.4(9) . .
Mn7 O24 Mn6 110.6(4) . .
Mn7 O24 Mn8 95.5(3) . .
Mn6 O24 Mn8 105.5(3) . .
C23 O25 Mn9 121.1(7) . .
C23 O25 Mn7 119.7(6) . .
Mn9 O25 Mn7 91.9(3) . .
C23 O25 Mn6 126.6(6) . .
Mn9 O25 Mn6 103.9(3) . .
Mn7 O25 Mn6 82.9(2) . .
Mn8 O26 Mn9 109.7(3) . .
Mn8 O26 Mn7 95.0(3) . .
Mn9 O26 Mn7 106.3(3) . .
C25 O27 Mn6 119.3(7) . .
C25 O27 Mn8 116.5(7) . .
Mn6 O27 Mn8 94.1(3) . .
C25 O27 Mn9 127.6(6) . .
Mn6 O27 Mn9 104.6(4) . .
Mn8 O27 Mn9 85.2(3) . .
C27 O28 Mn7 125.4(9) . .
C27 O29 Mn8 128.1(9) . .
C29 O31 Mn8 137.3(11) . .
C29 O32 Mn12 132.4(11) . .
Mn8 O33 Mn12 131.1(4) . .
Mn8 O33 Mn11 130.3(4) . .
Mn12 O33 Mn11 95.6(3) . .
C31 O34 Mn11 165.0(16) . .
Mn9 O35 Mn10 128.3(4) . .
Mn9 O35 Mn11 129.9(4) . .
Mn10 O35 Mn11 96.4(3) . .
C33 O36 Mn9 129.4(8) . .
C33 O37 Mn10 134.5(9) . .
C35 O38 Mn10 125.8(12) . .
C35 O39 Mn13 129.2(11) . .
C37 O40 Mn10 133.9(12) . .
C39 O41 Mn10 131.4(10) . .
C39 O42 Mn13 127.7(9) . .
Mn13 O43 Mn10 122.8(4) . .
Mn13 O43 Mn11 130.0(4) . .
Mn10 O43 Mn11 96.7(3) . .
C41 O44 Mn11 127.4(12) . .
C41 O45 Mn12 120.2(12) . .
Mn12 O46 Mn14 132.3(4) . .
Mn12 O46 Mn11 96.2(3) . .
Mn14 O46 Mn11 129.0(4) . .
C43 O48 Mn12 136.3(12) . .
C43 O49 Mn14 136.3(11) . .
C45 O50 Mn14 124.7(9) . .
C45 O51 Mn15 126.1(10) . .
Mn13 O52 Mn15 105.9(3) . .
Mn13 O52 Mn14 108.0(3) . .
Mn15 O52 Mn14 94.2(3) . .
C59 O53 Mn13 125.2(8) . .
C59 O53 Mn15 128.8(8) . .
Mn13 O53 Mn15 94.3(3) . .
C59 O53 Mn16 113.3(8) . .
Mn13 O53 Mn16 102.2(4) . .
Mn15 O53 Mn16 83.7(3) . .
C47 O54 Mn16 121.5(8) . .
C47 O54 Mn14 124.5(8) . .
Mn16 O54 Mn14 90.7(3) . .
C47 O54 Mn13 127.3(8) . .
Mn16 O54 Mn13 99.8(4) . .
Mn14 O54 Mn13 82.0(3) . .
C49 O55 Mn15 136.8(11) . .
C49 O56 Mn19 132.5(12) . .
Mn15 O57 Mn14 96.5(3) . .
Mn15 O57 Mn16 109.6(4) . .
Mn14 O57 Mn16 105.5(3) . .
C51 O58 Mn16 132.9(14) . .
C51 O59 C51 112(3) . 6_565
C51 O59 Mn17 123.4(14) . .
C51 O59 Mn17 123.3(14) 6_565 .
C53 O60 Mn18 150(2) . .
C55 O62 Mn18 124(2) . .
C55 O63 Mn19 122(2) . .
Mn15 O64 Mn19 132.0(4) . .
Mn15 O64 Mn18 128.6(4) . .
Mn19 O64 Mn18 95.3(3) . .
Mn16 O65 Mn17 125.7(5) . .
Mn16 O65 Mn18 130.5(4) . .
Mn17 O65 Mn18 96.7(3) . .
C57 O66 Mn16 131.9(12) . .
C57 O67 Mn17 132.5(13) . .
C2 C1 C3 118(2) . .
C2 C1 O1 118(2) . .
C3 C1 O1 122.5(16) . .
C2 C1 H1A 107.5 . .
C3 C1 H1A 41.0 . .
O1 C1 H1A 108.1 . .
C2 C1 H1B 108.0 . .
C3 C1 H1B 66.3 . .
O1 C1 H1B 107.9 . .
H1A C1 H1B 107.2 . .
C1 C2 Cl1 113(2) . .
C1 C2 H2A 106.5 . .
Cl1 C2 H2A 106.2 . .
C1 C2 H2B 112.3 . .
Cl1 C2 H2B 109.6 . .
H2A C2 H2B 108.7 . .
C1 C3 Cl2 113.0(15) . .
C1 C3 H1A 45.0 . .
Cl2 C3 H1A 107.0 . .
C1 C3 H1B 42.3 . .
Cl2 C3 H1B 107.9 . .
H1A C3 H1B 87.2 . .
C1 C3 H3A 108.0 . .
Cl2 C3 H3A 109.4 . .
H1A C3 H3A 68.5 . .
H1B C3 H3A 140.0 . .
C1 C3 H3B 108.4 . .
Cl2 C3 H3B 110.0 . .
H1A C3 H3B 141.4 . .
H1B C3 H3B 71.5 . .
H3A C3 H3B 108.0 . .
O2 C4 O3 119.1(13) . .
O2 C4 C5 123.0(14) . .
O3 C4 C5 117.9(13) . .
C4 C5 H5A 110.2 . .
C4 C5 H5B 108.9 . .
H5A C5 H5B 109.5 . .
C4 C5 H5C 109.4 . .
H5A C5 H5C 109.5 . .
H5B C5 H5C 109.5 . .
O4 C6 O5 128.5(16) . .
O4 C6 C7 117.8(16) . .
O5 C6 C7 113.8(15) . .
C6 C7 H7A 109.8 . .
C6 C7 H7B 110.7 . .
H7A C7 H7B 109.5 . .
C6 C7 H7C 107.9 . .
H7A C7 H7C 109.5 . .
H7B C7 H7C 109.5 . .
O8 C8 O8 124(3) . 2_757
O8 C8 C9 118.1(13) . .
O8 C8 C9 118.1(13) 2_757 .
C8 C9 H9A 109.5 . .
C8 C9 H9B 109.5 . .
H9A C9 H9B 109.5 . .
C8 C9 H9C 109.5 . .
H9A C9 H9C 109.5 . .
H9B C9 H9C 109.5 . .
O9 C10 O10 124.6(18) . .
O9 C10 C11 123.8(16) . .
O10 C10 C11 111.6(15) . .
C10 C11 H11A 112.5 . .
C10 C11 H11B 109.3 . .
H11A C11 H11B 109.5 . .
C10 C11 H11C 106.6 . .
H11A C11 H11C 109.4 . .
H11B C11 H11C 109.5 . .
O13 C12 O14 122.4(17) . .
O13 C12 C13 122.8(18) . .
O14 C12 C13 114.8(16) . .
C12 C13 H13A 106.7 . .
C12 C13 H13B 108.9 . .
H13A C13 H13B 109.5 . .
C12 C13 H13C 112.7 . .
H13A C13 H13C 109.4 . .
H13B C13 H13C 109.5 . .
O15 C14 O16 123.4(18) . .
O15 C14 C15 119.6(14) . .
O16 C14 C15 116.9(16) . .
C14 C15 H15A 111.0 . .
C14 C15 H15B 108.2 . .
H15A C15 H15B 109.5 . .
C14 C15 H15C 109.2 . .
H15A C15 H15C 109.5 . .
H15B C15 H15C 109.5 . .
C17 C16 O18 122(2) . .
C17 C16 C18 100(2) . .
O18 C16 C18 132.5(19) . .
C17 C16 H16A 106.9 . .
O18 C16 H16A 106.9 . .
C18 C16 H16A 32.6 . .
C17 C16 H16B 106.9 . .
O18 C16 H16B 106.9 . .
C18 C16 H16B 78.9 . .
H16A C16 H16B 106.7 . .
C16 C17 Cl3 105.7(18) . .
C16 C17 H17A 111.9 . .
Cl3 C17 H17A 111.0 . .
C16 C17 H17B 108.2 . .
Cl3 C17 H17B 110.8 . .
H17A C17 H17B 109.2 . .
C16 C18 Cl3 76.6(15) . .
C16 C18 H18A 97.9 . .
Cl3 C18 H18A 101.1 . .
C16 C18 H18B 132.7 . .
Cl3 C18 H18B 128.2 . .
H18A C18 H18B 112.2 . .
O20 C19 C20 121.3(16) . .
O20 C19 H19A 107.4 . .
C20 C19 H19A 107.8 . .
O20 C19 H19B 106.3 . .
C20 C19 H19B 106.6 . .
H19A C19 H19B 106.6 . .
Cl4 C20 Cl5 99.6(17) . .
Cl4 C20 C19 112.3(16) . .
Cl5 C20 C19 109.6(19) . .
Cl4 C20 H20A 110.2 . .
Cl5 C20 H20A 114.6 . .
C19 C20 H20A 110.2 . .
Cl4 C20 H20B 108.0 . .
Cl5 C20 H20B 9.0 . .
C19 C20 H20B 108.2 . .
H20A C20 H20B 107.9 . .
O21 C21 O22 127.4(14) . .
O21 C21 C22 118.1(12) . .
O22 C21 C22 114.5(12) . .
C21 C22 H22A 112.4 . .
C21 C22 H22B 106.9 . .
H22A C22 H22B 109.5 . .
C21 C22 H22C 109.0 . .
H22A C22 H22C 109.5 . .
H22B C22 H22C 109.4 . .
O25 C23 C24 105.6(10) . .
O25 C23 H23A 112.7 . .
C24 C23 H23A 110.7 . .
O25 C23 H23B 109.5 . .
C24 C23 H23B 109.4 . .
H23A C23 H23B 108.7 . .
C23 C24 Cl6 108.7(9) . .
C23 C24 H24A 109.3 . .
Cl6 C24 H24A 110.0 . .
C23 C24 H24B 110.4 . .
Cl6 C24 H24B 109.7 . .
H24A C24 H24B 108.7 . .
O27 C25 C26 107.7(10) . .
O27 C25 H25A 111.7 . .
C26 C25 H25A 108.7 . .
O27 C25 H25B 111.0 . .
C26 C25 H25B 108.4 . .
H25A C25 H25B 109.2 . .
C25 C26 Cl7 110.0(9) . .
C25 C26 H26A 108.9 . .
Cl7 C26 H26A 110.0 . .
C25 C26 H26B 108.3 . .
Cl7 C26 H26B 110.4 . .
H26A C26 H26B 109.2 . .
O28 C27 O29 121.7(15) . .
O28 C27 C28 117.7(13) . .
O29 C27 C28 120.6(14) . .
C27 C28 H28A 106.7 . .
C27 C28 H28B 110.2 . .
H28A C28 H28B 109.5 . .
C27 C28 H28C 111.5 . .
H28A C28 H28C 109.5 . .
H28B C28 H28C 109.4 . .
O31 C29 O32 123.7(18) . .
O31 C29 C30 123.8(15) . .
O32 C29 C30 112.4(16) . .
C29 C30 H30A 108.5 . .
C29 C30 H30B 110.8 . .
H30A C30 H30B 109.5 . .
C29 C30 H30C 109.2 . .
H30A C30 H30C 109.4 . .
H30B C30 H30C 109.5 . .
C32 C31 O34 153(3) . .
C32 C31 H31A 95.9 . .
O34 C31 H31A 96.9 . .
C32 C31 H31B 99.9 . .
O34 C31 H31B 100.2 . .
H31A C31 H31B 103.9 . .
C31 C32 Cl8 132(3) . .
C31 C32 Cl9 100(3) . .
Cl8 C32 Cl9 63.7(14) . .
C31 C32 H32A 105.2 . .
Cl8 C32 H32A 104.9 . .
Cl9 C32 H32A 62.0 . .
C31 C32 H32B 101.8 . .
Cl8 C32 H32B 104.7 . .
Cl9 C32 H32B 157.1 . .
H32A C32 H32B 105.8 . .
O37 C33 O36 125.0(13) . .
O37 C33 C34 121.0(12) . .
O36 C33 C34 114.0(13) . .
C33 C34 H34A 112.4 . .
C33 C34 H34B 106.8 . .
H34A C34 H34B 109.5 . .
C33 C34 H34C 109.2 . .
H34A C34 H34C 109.5 . .
H34B C34 H34C 109.5 . .
O38 C35 O39 128.8(18) . .
O38 C35 C36 123.1(18) . .
O39 C35 C36 108.0(19) . .
C35 C36 H36A 113.4 . .
C35 C36 H36B 106.8 . .
H36A C36 H36B 109.4 . .
C35 C36 H36C 108.2 . .
H36A C36 H36C 109.5 . .
H36B C36 H36C 109.5 . .
C38 C37 O40 137(3) . .
C38 C37 Cl11 62.2(18) . .
O40 C37 Cl11 115.3(17) . .
C38 C37 H37A 103.1 . .
O40 C37 H37A 102.5 . .
Cl11 C37 H37A 48.6 . .
C38 C37 H37B 103.5 . .
O40 C37 H37B 102.3 . .
Cl11 C37 H37B 136.9 . .
H37A C37 H37B 104.8 . .
C37 C38 Cl10 108(2) . .
C37 C38 Cl11 84(2) . .
Cl10 C38 Cl11 52.6(11) . .
C37 C38 H38A 111.1 . .
Cl10 C38 H38A 110.7 . .
Cl11 C38 H38A 161.6 . .
C37 C38 H38B 108.4 . .
Cl10 C38 H38B 110.0 . .
Cl11 C38 H38B 75.0 . .
H38A C38 H38B 108.7 . .
O41 C39 O42 127.9(14) . .
O41 C39 C40 120.8(13) . .
O42 C39 C40 111.3(14) . .
C39 C40 H40A 109.1 . .
C39 C40 H40B 109.5 . .
H40A C40 H40B 109.5 . .
C39 C40 H40C 109.8 . .
H40A C40 H40C 109.5 . .
H40B C40 H40C 109.4 . .
O44 C41 O45 126.2(16) . .
O44 C41 C42 123.7(19) . .
O45 C41 C42 110(2) . .
C41 C42 H42A 107.0 . .
C41 C42 H42B 109.1 . .
H42A C42 H42B 109.5 . .
C41 C42 H42C 112.3 . .
H42A C42 H42C 109.5 . .
H42B C42 H42C 109.4 . .
O48 C43 O49 121.1(19) . .
O48 C43 C44 117.2(16) . .
O49 C43 C44 121.7(16) . .
C43 C44 H44A 112.3 . .
C43 C44 H44B 108.2 . .
H44A C44 H44B 109.5 . .
C43 C44 H44C 107.9 . .
H44A C44 H44C 109.5 . .
H44B C44 H44C 109.5 . .
O51 C45 O50 124.8(16) . .
O51 C45 C46 117.2(14) . .
O50 C45 C46 118.0(15) . .
C45 C46 H46A 111.6 . .
C45 C46 H46B 108.7 . .
H46A C46 H46B 109.5 . .
C45 C46 H46C 108.2 . .
H46A C46 H46C 109.5 . .
H46B C46 H46C 109.5 . .
C48 C47 O54 110.8(13) . .
C48 C47 H47A 109.1 . .
O54 C47 H47A 108.8 . .
C48 C47 H47B 109.8 . .
O54 C47 H47B 109.9 . .
H47A C47 H47B 108.4 . .
C47 C48 Cl12 107.6(12) . .
C47 C48 H48A 110.7 . .
Cl12 C48 H48A 108.7 . .
C47 C48 H48B 110.3 . .
Cl12 C48 H48B 110.5 . .
H48A C48 H48B 109.1 . .
O56 C49 O55 124.7(18) . .
O56 C49 C50 114.2(17) . .
O55 C49 C50 120.9(15) . .
C49 C50 H50A 115.1 . .
C49 C50 H50B 105.7 . .
H50A C50 H50B 109.4 . .
C49 C50 H50C 107.5 . .
H50A C50 H50C 109.5 . .
H50B C50 H50C 109.5 . .
O58 C51 O59 125(2) . .
O58 C51 C52 123(2) . .
O59 C51 C52 112(2) . .
C51 C52 C52 98.3(15) . 6_565
C51 C52 H52A 112.7 . .
C52 C52 H52A 145.2 6_565 .
C51 C52 H52B 104.0 . .
C52 C52 H52B 44.7 6_565 .
H52A C52 H52B 109.5 . .
C51 C52 H52C 111.6 . .
C52 C52 H52C 70.8 6_565 .
H52A C52 H52C 109.5 . .
H52B C52 H52C 109.4 . .
O60 C53 C54 131(4) . .
O60 C53 H53A 104.6 . .
C54 C53 H53A 104.6 . .
O60 C53 H53B 104.6 . .
C54 C53 H53B 104.6 . .
H53A C53 H53B 105.7 . .
C53 C54 Cl15 121(3) . .
C53 C54 H54A 107.1 . .
Cl15 C54 H54A 107.1 . .
C53 C54 H54B 107.1 . .
Cl15 C54 H54B 107.1 . .
H54A C54 H54B 106.8 . .
O62 C55 O63 127(3) . .
O62 C55 C56 114(3) . .
O63 C55 C56 119(4) . .
C55 C56 H56A 106.8 . .
C55 C56 H56B 110.8 . .
H56A C56 H56B 109.5 . .
C55 C56 H56C 110.8 . .
H56A C56 H56C 109.5 . .
H56B C56 H56C 109.5 . .
O66 C57 O67 125(2) . .
O66 C57 C58 118.8(15) . .
O67 C57 C58 116.4(17) . .
C57 C58 H58A 113.0 . .
C57 C58 H58B 104.5 . .
H58A C58 H58B 109.5 . .
C57 C58 H58C 110.8 . .
H58A C58 H58C 109.5 . .
H58B C58 H58C 109.5 . .
C60 C59 C61 125(2) . .
C60 C59 O53 105(2) . .
C61 C59 O53 129.7(17) . .
C60 C59 H59A 62.6 . .
C61 C59 H59A 105.6 . .
O53 C59 H59A 105.6 . .
C60 C59 H59B 44.8 . .
C61 C59 H59B 104.1 . .
O53 C59 H59B 103.9 . .
H59A C59 H59B 106.0 . .
C59 C60 Cl14 105(2) . .
C59 C60 H59A 46.1 . .
Cl14 C60 H59A 97.5 . .
C59 C60 H59B 49.4 . .
Cl14 C60 H59B 91.6 . .
H59A C60 H59B 94.4 . .
C59 C60 H60A 112.5 . .
Cl14 C60 H60A 110.5 . .
H59A C60 H60A 73.6 . .
H59B C60 H60A 155.7 . .
C59 C60 H60B 107.8 . .
Cl14 C60 H60B 111.3 . .
H59A C60 H60B 146.8 . .
H59B C60 H60B 69.4 . .
H60A C60 H60B 109.4 . .
C59 C61 Cl13 116.4(17) . .
C59 C61 H61A 106.2 . .
Cl13 C61 H61A 108.4 . .
C59 C61 H61B 106.5 . .
Cl13 C61 H61B 110.8 . .
H61A C61 H61B 108.2 . .

loop_
_geom_bond_atom_site_label_1
_geom_bond_atom_site_label_2
_geom_bond_distance
_geom_bond_site_symmetry_2
Mn1 O6 1.897(7) .
Mn1 O1 1.933(6) .
Mn1 O7 1.941(7) .
Mn1 O2 1.968(8) .
Mn1 O4 2.086(10) .
Mn1 O1 2.437(8) 2_757
Mn1 Mn2 3.067(3) 2_757
Mn1 Mn2 3.133(3) .
Mn2 O11 1.845(7) .
Mn2 O7 1.926(8) .
Mn2 O7 1.935(7) 2_757
Mn2 O9 1.942(10) .
Mn2 O8 2.219(10) .
Mn2 O1 2.268(7) 2_757
Mn2 Mn2 2.858(4) 2_757
Mn2 Mn1 3.067(3) 2_757
Mn3 O17 1.865(7) .
Mn3 O11 1.907(8) .
Mn3 O10 1.977(8) .
Mn3 O15 1.980(9) .
Mn3 O13 2.181(11) .
Mn3 O12 2.267(7) .
Mn3 Mn4 2.809(3) .
Mn4 O6 1.885(7) .
Mn4 O11 1.889(7) .
Mn4 O17 1.902(7) .
Mn4 O19 1.916(6) .
Mn4 O14 2.296(10) .
Mn4 O20 2.352(9) .
Mn4 Mn5 2.841(3) .
Mn5 O19 1.861(7) .
Mn5 O6 1.877(7) .
Mn5 O21 1.981(8) .
Mn5 O3 1.997(8) .
Mn5 O5 2.151(10) .
Mn5 O18 2.282(8) .
Mn6 O19 1.892(6) .
Mn6 O24 1.906(7) .
Mn6 O27 1.922(7) .
Mn6 O22 1.957(8) .
Mn6 O23 2.210(8) .
Mn6 O25 2.390(8) .
Mn6 Mn8 3.052(3) .
Mn6 Mn7 3.117(3) .
Mn7 O17 1.857(7) .
Mn7 O24 1.886(8) .
Mn7 O26 1.921(6) .
Mn7 O16 1.990(9) .
Mn7 O28 2.235(9) .
Mn7 O25 2.316(7) .
Mn7 Mn8 2.824(3) .
Mn7 Mn9 3.065(2) .
Mn8 O33 1.859(7) .
Mn8 O26 1.909(7) .
Mn8 O24 1.930(7) .
Mn8 O31 1.955(10) .
Mn8 O29 2.204(8) .
Mn8 O27 2.236(8) .
Mn8 Mn9 3.123(3) .
Mn9 O35 1.857(7) .
Mn9 O26 1.910(7) .
Mn9 O25 1.930(7) .
Mn9 O36 1.952(8) .
Mn9 O30 2.225(8) .
Mn9 O27 2.376(8) .
Mn10 O43 1.885(8) .
Mn10 O35 1.897(7) .
Mn10 O37 1.938(9) .
Mn10 O41 1.970(8) .
Mn10 O38 2.085(11) .
Mn10 O40 2.290(9) .
Mn10 Mn11 2.845(3) .
Mn11 O33 1.886(7) .
Mn11 O46 1.897(7) .
Mn11 O35 1.918(7) .
Mn11 O43 1.923(7) .
Mn11 O44 2.223(11) .
Mn11 O34 2.353(11) .
Mn11 Mn12 2.793(3) .
Mn12 O46 1.856(7) .
Mn12 O33 1.884(8) .
Mn12 O48 2.004(9) .
Mn12 O32 2.017(9) .
Mn12 O45 2.198(10) .
Mn12 O47 2.280(7) .
Mn13 O43 1.869(7) .
Mn13 O52 1.910(7) .
Mn13 O53 1.936(8) .
Mn13 O42 1.965(9) .
Mn13 O39 2.139(11) .
Mn13 O54 2.475(9) .
Mn13 Mn15 3.065(3) .
Mn13 Mn14 3.135(3) .
Mn14 O46 1.857(7) .
Mn14 O57 1.916(7) .
Mn14 O52 1.965(8) .
Mn14 O49 1.987(10) .
Mn14 O50 2.233(8) .
Mn14 O54 2.298(7) .
Mn14 Mn15 2.853(3) .
Mn14 Mn16 3.055(3) .
Mn15 O64 1.848(8) .
Mn15 O57 1.908(8) .
Mn15 O52 1.931(7) .
Mn15 O55 1.941(11) .
Mn15 O53 2.236(7) .
Mn15 O51 2.243(9) .
Mn15 Mn16 3.129(3) .
Mn16 O65 1.871(7) .
Mn16 O57 1.922(7) .
Mn16 O66 1.963(9) .
Mn16 O54 1.985(7) .
Mn16 O58 2.179(9) .
Mn16 O53 2.447(9) .
Mn17 O65 1.873(7) .
Mn17 O65 1.874(7) 6_565
Mn17 O67 2.024(10) .
Mn17 O67 2.024(10) 6_565
Mn17 O59 2.187(13) .
Mn17 O68 2.277(13) .
Mn17 Mn18 2.812(4) .
Mn18 O65 1.891(8) 6_565
Mn18 O65 1.891(8) .
Mn18 O64 1.924(8) .
Mn18 O64 1.924(8) 6_565
Mn18 O62 2.26(2) .
Mn18 O60 2.313(15) .
Mn18 Mn19 2.815(4) .
Mn19 O64 1.885(8) 6_565
Mn19 O64 1.886(8) .
Mn19 O56 2.013(10) .
Mn19 O56 2.013(10) 6_565
Mn19 O63 2.160(17) .
Mn19 O61 2.330(12) .
Cl1 C2 2.04(3) .
Cl2 C3 1.72(2) .
Cl3 C17 1.81(2) .
Cl3 C18 2.21(3) .
Cl4 C20 1.56(2) .
Cl5 C20 1.56(2) .
Cl5 H20B 0.6319 .
Cl6 C24 1.809(12) .
Cl7 C26 1.785(11) .
Cl8 C32 1.57(3) .
Cl9 C32 1.73(3) .
Cl9 H32A 1.5375 .
Cl11 C38 1.99(3) .
Cl11 C37 2.23(3) .
Cl11 H37A 1.7530 .
Cl10 C38 1.85(3) .
Cl12 C48 1.819(17) .
Cl13 C61 1.77(2) .
Cl14 C60 2.14(3) .
Cl15 C54 1.62(4) .
O1 C1 1.409(14) .
O1 Mn2 2.268(7) 2_757
O1 Mn1 2.438(8) 2_757
O2 C4 1.254(14) .
O3 C4 1.344(14) .
O4 C6 1.287(17) .
O5 C6 1.325(18) .
O7 Mn2 1.935(7) 2_757
O8 C8 1.246(13) .
O9 C10 1.260(16) .
O10 C10 1.311(16) .
O13 C12 1.237(17) .
O14 C12 1.348(17) .
O15 C14 1.229(16) .
O16 C14 1.302(14) .
O18 C16 1.48(2) .
O20 C19 1.422(17) .
O21 C21 1.218(13) .
O22 C21 1.252(13) .
O25 C23 1.442(12) .
O27 C25 1.424(13) .
O28 C27 1.271(14) .
O29 C27 1.280(14) .
O31 C29 1.224(16) .
O32 C29 1.321(15) .
O34 C31 1.30(3) .
O36 C33 1.321(14) .
O37 C33 1.277(14) .
O38 C35 1.18(2) .
O39 C35 1.368(18) .
O40 C37 1.38(2) .
O41 C39 1.212(15) .
O42 C39 1.300(14) .
O44 C41 1.25(2) .
O45 C41 1.29(2) .
O48 C43 1.247(15) .
O49 C43 1.289(16) .
O50 C45 1.291(14) .
O51 C45 1.225(15) .
O53 C59 1.410(15) .
O54 C47 1.418(15) .
O55 C49 1.281(18) .
O56 C49 1.257(15) .
O58 C51 1.32(3) .
O59 C51 1.40(3) .
O59 C51 1.40(3) 6_565
O60 C53 1.26(4) .
O62 C55 1.29(4) .
O63 C55 1.29(3) .
O66 C57 1.237(17) .
O67 C57 1.273(15) .
C1 C2 1.05(3) .
C1 C3 1.396(19) .
C1 H1A 0.9898 .
C1 H1B 0.9901 .
C2 H2A 0.9601 .
C2 H2B 0.9599 .
C3 H1A 0.9177 .
C3 H1B 1.3477 .
C3 H3A 0.9601 .
C3 H3B 0.9597 .
C4 C5 1.452(15) .
C5 H5A 0.9602 .
C5 H5B 0.9602 .
C5 H5C 0.9599 .
C6 C7 1.59(2) .
C7 H7A 0.9600 .
C7 H7B 0.9598 .
C7 H7C 0.9600 .
C8 O8 1.246(13) 2_757
C8 C9 1.61(3) .
C9 H9A 0.9600 .
C9 H9B 0.9599 .
C9 H9C 0.9601 .
C10 C11 1.55(2) .
C11 H11A 0.9598 .
C11 H11B 0.9599 .
C11 H11C 0.9604 .
C12 C13 1.505(18) .
C13 H13A 0.9598 .
C13 H13B 0.9601 .
C13 H13C 0.9602 .
C14 C15 1.513(19) .
C15 H15A 0.9598 .
C15 H15B 0.9603 .
C15 H15C 0.9600 .
C16 C17 1.38(3) .
C16 C18 1.89(3) .
C16 H16A 0.9900 .
C16 H16B 0.9900 .
C17 H17A 0.9600 .
C17 H17B 0.9603 .
C18 H18A 0.9599 .
C18 H18B 0.9602 .
C19 C20 1.57(2) .
C19 H19A 0.9602 .
C19 H19B 0.9598 .
C20 H20A 0.9599 .
C20 H20B 0.9601 .
C21 C22 1.561(16) .
C22 H22A 0.9600 .
C22 H22B 0.9601 .
C22 H22C 0.9600 .
C23 C24 1.527(13) .
C23 H23A 0.9601 .
C23 H23B 0.9603 .
C24 H24A 0.9600 .
C24 H24B 0.9599 .
C25 C26 1.549(14) .
C25 H25A 0.9601 .
C25 H25B 0.9600 .
C26 H26A 0.9599 .
C26 H26B 0.9601 .
C27 C28 1.479(16) .
C28 H28A 0.9601 .
C28 H28B 0.9603 .
C28 H28C 0.9600 .
C29 C30 1.489(19) .
C30 H30A 0.9597 .
C30 H30B 0.9593 .
C30 H30C 0.9603 .
C31 C32 1.19(3) .
C31 H31A 0.9598 .
C31 H31B 0.9600 .
C32 H32A 0.9601 .
C32 H32B 0.9598 .
C33 C34 1.499(15) .
C34 H34A 0.9598 .
C34 H34B 0.9601 .
C34 H34C 0.9600 .
C35 C36 1.51(2) .
C36 H36A 0.9600 .
C36 H36B 0.9600 .
C36 H36C 0.9600 .
C37 C38 1.26(3) .
C37 H37A 0.9600 .
C37 H37B 0.9601 .
C38 H38A 0.9601 .
C38 H38B 0.9598 .
C39 C40 1.527(17) .
C40 H40A 0.9601 .
C40 H40B 0.9603 .
C40 H40C 0.9600 .
C41 C42 1.541(19) .
C42 H42A 0.9598 .
C42 H42B 0.9597 .
C42 H42C 0.9594 .
C43 C44 1.51(2) .
C44 H44A 0.9600 .
C44 H44B 0.9602 .
C44 H44C 0.9596 .
C45 C46 1.494(17) .
C46 H46A 0.9598 .
C46 H46B 0.9599 .
C46 H46C 0.9599 .
C47 C48 1.410(19) .
C47 H47A 0.9602 .
C47 H47B 0.9600 .
C48 H48A 0.9599 .
C48 H48B 0.9601 .
C49 C50 1.52(2) .
C50 H50A 0.9600 .
C50 H50B 0.9599 .
C50 H50C 0.9600 .
C51 C52 1.53(3) .
C52 C52 1.88(5) 6_565
C52 H52A 0.9601 .
C52 H52B 0.9605 .
C52 H52C 0.9605 .
C53 C54 1.46(5) .
C53 H53A 0.9900 .
C53 H53B 0.9900 .
C54 H54A 0.9900 .
C54 H54B 0.9900 .
C55 C56 1.50(3) .
C56 H56A 0.9598 .
C56 H56B 0.9601 .
C56 H56C 0.9601 .
C57 C58 1.51(2) .
C58 H58A 0.9601 .
C58 H58B 0.9601 .
C58 H58C 0.9600 .
C59 C60 1.30(3) .
C59 C61 1.36(2) .
C59 H59A 0.9900 .
C59 H59B 0.9900 .
C60 H59A 1.2188 .
C60 H59B 0.9184 .
C60 H60A 0.9602 .
C60 H60B 0.9600 .
C61 H61A 0.9602 .
C61 H61B 0.9599 .
